data_2006402
loop_
_publ_author_name
'Raabe, Gerhard'
'Hall, Sydney R.'
.
'Thomas, Hans G\"unter'
.
'Wellen, Ulrich'
.
'Simons, Josef'
.

_publ_contact_author
;
  Dr. Gerhard Raabe
  Institut fuer Organische Chemie
  Prof.-Pirlet-Strasse 1
  D-52056 Aachen
  Germany
;
_publ_section_title
;(1<i>RS</i>,3<i>SR</i>,4<i>RS</i>,5<i>RS</i>,7<i>SR</i>,9<i>SR</i>)-4,7-Diacetyl-9-hydroxy-1,3,5,9-tetramethyl-2,6,8-trioxatricyclo[3.2.1.1^3,7^]nonane:
 a Tricyclic System Formed Under Cathodic Conditions
;
_journal_issue 8
_journal_name_full 'Acta Crystallographica Section C'
_journal_page_first 1107
_journal_page_last 1111
_journal_paper_doi 10.1107/S0108270197005477
_journal_volume 53
_journal_year 1997
_chemical_formula_analytical 'C14 H20 O6'
_chemical_formula_moiety 'C14 H20 O6'
_chemical_formula_structural '(C6 H O3) (CH3)4 (COCH3)2 (OH)'
_chemical_formula_sum 'C14 H20 O6'
_chemical_formula_weight 284.3
_chemical_melting_point 411
_chemical_name_systematic
;
(1RS,3SR,4RS,5RS,7SR,9SR)-4,7-diacetyl-9-hydroxy-1,3,5,9-tetramethyl
-2,6,8-trioxatricyclo[3.2.1.1^3,7^]nonane
;
_space_group_IT_number 14
_symmetry_cell_setting monoclinic
_symmetry_space_group_name_Hall '-P 2yn'
_symmetry_space_group_name_H-M 'P 1 21/n 1'
_audit_creation_method from_xtal_archive_file_using_CIFIO
_cell_angle_alpha 90.00000
_cell_angle_beta 99.369(5)
_cell_angle_gamma 90.00000
_cell_formula_units_Z 24
_cell_length_a 8.6760(10)
_cell_length_b 44.948(2)
_cell_length_c 22.143(2)
_cell_measurement_reflns_used 25
_cell_measurement_temperature 293
_cell_measurement_theta_max 33.6
_cell_measurement_theta_min 13.3
_cell_volume 8519.9(13)
_computing_cell_refinement 'CELDIM (Rettig, 1989)'
_computing_data_collection 'CAD4 (Schagen, Straver, Van Meurs & Williams (1989)'
_computing_data_reduction
;  DIFDAT (Stewart et al., 1992),
   SORTRF (Hall, Spadaccini & Stewart, 1992),
   ADDREF (Davenport & Hall, 1992)
;
_computing_molecular_graphics 'ORTEP (Davenport, Hall & Dreissig, 1992; Johnson, 1965)'
_computing_publication_material
; BONDLA (Dreissig, Doherty, Stewart & Hall, 1992),
  ATABLE (Englehardt & Hall, 1992),
  CIFIO (Hall, 1992b)
;
_computing_structure_refinement 'CRYLSQ  (Olthof-Hazekamp, 1992)'
_computing_structure_solution 'GENSIN (Subramanian & Hall, 1992), GENTAN (Hall, 1992a)'
_diffrn_ambient_temperature 293
_diffrn_measurement_device CAD4
_diffrn_measurement_method \w/2\q
_diffrn_radiation_monochromator graphite
_diffrn_radiation_source 'X-ray tube'
_diffrn_radiation_type 'Cu K\a'
_diffrn_radiation_wavelength 1.54179
_diffrn_reflns_av_R_equivalents 0.02
_diffrn_reflns_av_sigmaI/netI 0.035
_diffrn_reflns_limit_h_max 10
_diffrn_reflns_limit_h_min -10
_diffrn_reflns_limit_k_max 56
_diffrn_reflns_limit_k_min 0
_diffrn_reflns_limit_l_max 27
_diffrn_reflns_limit_l_min 0
_diffrn_reflns_number 17485
_diffrn_reflns_reduction_process 'No monochromator, Lp applied'
_diffrn_reflns_theta_max 74.99
_diffrn_reflns_theta_min 1.97
_diffrn_standards_decay_% 0
_diffrn_standards_interval_time 60
_diffrn_standards_number 3
_exptl_absorpt_coefficient_mu 0.831
_exptl_absorpt_correction_type none
_exptl_crystal_colour colourless
_exptl_crystal_density_diffrn 1.33
_exptl_crystal_density_meas ?
_exptl_crystal_description irregular
_exptl_crystal_F_000 3647.62
_exptl_crystal_size_max 0.53
_exptl_crystal_size_mid 0.49
_exptl_crystal_size_min 0.21
_refine_diff_density_max .458
_refine_diff_density_min -.65
_refine_ls_abs_structure_details none
_refine_ls_abs_structure_Flack 0
_refine_ls_extinction_coef 42E2(3)
_refine_ls_extinction_method 'Zachariasen (Zachariasen, 1967; Larson, 1970)'
_refine_ls_goodness_of_fit_all 1.986
_refine_ls_goodness_of_fit_obs 2.529
_refine_ls_hydrogen_treatment ' H-atom treatment: see text'
_refine_ls_matrix_type full
_refine_ls_number_constraints 0
_refine_ls_number_parameters 1082
_refine_ls_number_reflns 9129
_refine_ls_number_restraints 0
_refine_ls_R_factor_all .105
_refine_ls_R_factor_obs .059
_refine_ls_shift/esd_max .001
_refine_ls_structure_factor_coef F
_refine_ls_weighting_scheme sigma
_refine_ls_wR_factor_all .074
_refine_ls_wR_factor_obs .067
_reflns_number_observed 9141
_reflns_number_total 16793
_reflns_observed_criterion refl_observed_if_Inet_>_2.000_sigma(Inet)
_cod_data_source_file ka1225.cif
_cod_data_source_block gr0008
_cod_depositor_comments
;
The following automatic conversions were performed:

'_exptl_crystal_density_meas' value 'not measured' was changed to '?'
- the value is perceived as not measured.

Automatic conversion script
Id: cif_fix_values 3008 2015-01-20 13:52:24Z robertas 
;
_cod_original_cell_volume 8520.0(10)
_cod_original_sg_symbol_Hall -P_2yn
_cod_original_sg_symbol_H-M 'P 21/n'
_cod_database_code 2006402

loop_
_symmetry_equiv_pos_as_xyz
+x,+y,+z
1/2-x,1/2+y,1/2-z
-x,-y,-z
1/2+x,1/2-y,1/2+z

loop_
_atom_site_aniso_label
_atom_site_aniso_U_11
_atom_site_aniso_U_22
_atom_site_aniso_U_33
_atom_site_aniso_U_12
_atom_site_aniso_U_13
_atom_site_aniso_U_23
C1a .061(3) .081(3) .088(3) -.020(2) .012(3) -.012(3)
C1b .069(3) .083(3) .086(3) -.022(2) .013(3) -.009(3)
C1c .084(4) .102(4) .094(4) -.022(3) .001(3) .000(3)
C1d .093(4) .103(4) .078(3) .034(3) -.001(3) .003(3)
C1e .082(3) .097(4) .088(4) .020(3) .007(3) .013(3)
C1f .076(3) .108(4) .106(4) .035(3) .023(3) .019(3)
C2a .039(2) .051(2) .063(3) .0044(17) .006(2) -.006(2)
C2b .041(2) .063(2) .054(2) .0019(18) .007(2) -.010(2)
C2c .049(3) .087(3) .057(3) -.009(2) .004(2) -.005(2)
C2d .052(3) .080(3) .044(2) .004(2) -.001(2) .004(2)
C2e .046(2) .087(3) .054(3) .002(2) .003(2) .014(2)
C2f .045(2) .067(3) .058(3) -.0035(19) .007(2) .005(2)
C3a .040(2) .051(2) .048(2) .0008(16) .0123(17) -.0045(17)
C3b .044(2) .057(2) .046(2) .0017(17) .0131(18) -.0023(17)
C3c .041(2) .069(2) .042(2) -.0011(18) .0086(17) -.0007(18)
C3d .041(2) .065(2) .042(2) .0018(17) .0092(17) .0066(18)
C3e .042(2) .065(2) .043(2) -.0011(17) .0065(17) .0073(18)
C3f .040(2) .058(2) .050(2) -.0027(17) .0105(18) .0016(18)
C4a .039(2) .048(2) .058(2) .0057(16) .0060(19) .0007(18)
C4b .039(2) .060(2) .051(2) .0075(17) .0068(18) .0000(19)
C4c .035(2) .072(3) .044(2) .0047(18) .0044(17) .0041(19)
C4d .037(2) .063(2) .045(2) -.0074(17) .0028(17) -.0016(18)
C4e .037(2) .069(3) .042(2) -.0036(17) .0054(17) .0011(18)
C4f .041(2) .055(2) .060(2) -.0095(17) .009(2) -.004(2)
C5a .054(3) .070(3) .079(3) .010(2) .003(2) .007(2)
C5b .050(2) .073(3) .074(3) .012(2) .003(2) .007(2)
C5c .046(2) .083(3) .073(3) .010(2) -.002(2) .009(2)
C5d .047(2) .082(3) .066(3) -.011(2) -.002(2) -.006(2)
C5e .044(2) .086(3) .067(3) -.013(2) .003(2) -.002(2)
C5f .050(2) .078(3) .089(3) -.015(2) -.003(2) -.013(2)
C6a .048(2) .043(2) .045(2) .0002(16) .0082(18) -.0047(16)
C6b .050(2) .048(2) .050(2) .0004(17) .0078(19) -.0027(18)
C6c .045(2) .049(2) .047(2) .0065(17) .0003(18) .0036(17)
C6d .040(2) .050(2) .046(2) -.0057(16) -.0025(17) .0037(17)
C6e .042(2) .056(2) .045(2) -.0062(17) -.0013(17) .0009(18)
C6f .051(2) .046(2) .055(2) -.0020(17) .005(2) -.0011(18)
C7a .069(3) .056(2) .062(3) -.006(2) .007(2) -.011(2)
C7b .072(3) .058(2) .057(2) -.009(2) .008(2) -.006(2)
C7c .059(3) .064(3) .055(2) .002(2) -.006(2) .000(2)
C7d .065(3) .063(3) .065(3) .003(2) -.006(2) .003(2)
C7e .060(3) .062(2) .054(2) .001(2) -.009(2) .000(2)
C7f .071(3) .058(2) .072(3) .003(2) .005(2) .008(2)
C8a .040(2) .051(2) .050(2) -.0015(16) .0046(18) -.0012(17)
C8b .044(2) .062(2) .051(2) -.0023(18) .010(2) -.0018(19)
C8c .048(2) .073(3) .060(3) .001(2) .005(2) .014(2)
C8d .044(2) .073(3) .071(3) -.003(2) .006(2) -.012(2)
C8e .041(2) .092(3) .059(3) .000(2) .009(2) -.008(2)
C8f .046(2) .055(2) .056(2) -.0013(18) .003(2) -.0058(19)
C9a .057(3) .079(3) .068(3) -.009(2) .010(2) .012(2)
C9b .068(3) .105(4) .083(3) -.011(3) .019(3) .023(3)
C9c .086(4) .125(4) .119(5) -.013(3) .010(3) .037(4)
C9d .071(3) .105(4) .097(4) .017(3) .007(3) -.033(3)
C9e .061(3) .108(4) .071(3) .017(3) .005(2) -.012(3)
C9f .062(3) .083(3) .070(3) .004(2) .009(2) -.016(2)
C10a .039(2) .046(2) .0389(19) .0003(15) .0005(16) .0017(15)
C10b .038(2) .055(2) .0388(19) .0002(16) .0002(16) .0008(16)
C10c .036(2) .066(2) .041(2) .0025(17) -.0026(17) .0098(17)
C10d .033(2) .061(2) .047(2) -.0051(16) -.0011(17) -.0066(18)
C10e .036(2) .071(3) .046(2) -.0053(17) -.0003(17) -.0040(19)
C10f .039(2) .055(2) .042(2) -.0051(16) .0013(17) -.0066(17)
C11a .047(2) .046(2) .041(2) -.0012(16) .0088(17) -.0045(16)
C11b .052(2) .046(2) .038(2) .0007(16) .0077(17) -.0016(16)
C11c .055(2) .052(2) .038(2) -.0021(17) .0016(18) -.0013(17)
C11d .047(2) .055(2) .037(2) -.0029(16) .0042(17) .0047(16)
C11e .053(2) .056(2) .043(2) -.0034(17) .0059(18) .0084(17)
C11f .054(2) .047(2) .040(2) -.0023(17) .0082(18) .0008(16)
C12a .064(3) .055(2) .050(2) -.0031(19) .011(2) .0051(18)
C12b .065(3) .058(2) .053(2) -.003(2) .008(2) .0067(19)
C12c .073(3) .064(3) .057(2) -.005(2) .007(2) .005(2)
C12d .065(3) .059(2) .053(2) -.001(2) .008(2) .0022(19)
C12e .068(3) .065(3) .057(2) -.002(2) .009(2) .005(2)
C12f .067(3) .054(2) .054(2) .001(2) .011(2) -.0037(19)
C13a .041(2) .046(2) .0357(18) .0007(15) .0011(16) -.0014(15)
C13b .042(2) .049(2) .039(2) .0054(16) .0004(17) -.0016(16)
C13c .045(2) .066(2) .041(2) .0058(18) .0053(18) -.0009(18)
C13d .043(2) .064(2) .044(2) -.0085(18) .0030(18) -.0019(18)
C13e .046(2) .078(3) .043(2) -.015(2) .0051(19) .002(2)
C13f .041(2) .050(2) .042(2) -.0080(16) .0020(16) -.0052(16)
C14a .052(2) .050(2) .049(2) .0079(17) .0102(18) -.0035(17)
C14b .050(2) .065(2) .049(2) .0058(18) .0092(19) -.0063(19)
C14c .066(3) .083(3) .056(2) .005(2) .016(2) -.006(2)
C14d .074(3) .073(3) .055(3) -.009(2) .019(2) .007(2)
C14e .075(3) .087(3) .059(3) -.011(2) .018(2) .012(2)
C14f .046(2) .064(2) .049(2) -.0059(18) .0050(18) .0055(19)
O15a .0505(15) .0585(15) .0515(15) .0049(12) -.0107(12) .0059(12)
O15b .0586(17) .0599(16) .0533(15) .0159(12) -.0089(13) .0002(12)
O15c .0542(17) .0801(18) .0592(16) .0207(14) .0037(14) .0063(14)
O15d .0508(16) .0782(18) .076(2) -.0190(13) .0045(15) -.0120(15)
O15e .0574(17) .087(2) .0644(18) -.0283(14) .0025(14) -.0032(15)
O15f .0479(15) .0630(16) .0549(15) -.0087(12) -.0087(13) -.0123(13)
O1a .0606(19) .098(2) .0591(18) -.0115(15) .0073(15) -.0230(16)
O1b .060(2) .122(3) .0608(19) -.0145(17) .0080(16) -.0315(18)
O1c .080(2) .156(3) .0497(18) -.035(2) .0068(17) -.016(2)
O1d .082(2) .125(3) .0476(17) .0266(18) .0023(16) .0097(17)
O1e .079(2) .146(3) .0497(18) .029(2) .0074(17) .0216(19)
O1f .063(2) .109(2) .0552(18) .0111(16) .0046(15) .0129(17)
O2a .0501(15) .0454(14) .0648(17) .0060(11) .0066(13) -.0094(12)
O2b .0489(15) .0533(15) .0606(16) .0066(12) .0105(13) -.0055(13)
O2c .0443(15) .0613(16) .0529(15) .0081(12) .0004(12) .0014(12)
O2d .0430(14) .0601(15) .0534(15) -.0087(11) .0015(12) .0049(12)
O2e .0446(15) .0588(15) .0512(15) -.0097(11) .0015(12) .0054(12)
O2f .0529(16) .0513(15) .0663(17) -.0110(12) .0076(13) .0046(13)
O3a .0361(13) .0543(14) .0432(14) .0037(10) .0017(11) .0068(11)
O3b .0364(13) .0653(16) .0432(14) .0023(11) .0016(11) .0067(12)
O3c .0371(14) .0788(18) .0413(14) .0029(12) .0028(12) .0119(12)
O3d .0380(14) .0685(16) .0446(14) -.0039(11) .0030(12) -.0096(12)
O3e .0323(13) .0852(18) .0427(13) -.0037(12) .0027(11) -.0086(13)
O3f .0392(14) .0625(15) .0453(14) -.0073(11) .0022(12) -.0113(12)
O4a .0448(16) .105(2) .094(2) -.0122(15) -.0057(16) .0361(18)
O4b .0439(17) .128(3) .094(2) -.0099(17) -.0081(17) .036(2)
O4c .0404(18) .185(4) .121(3) -.004(2) -.003(2) .068(3)
O4d .0405(18) .163(3) .155(3) .003(2) -.002(2) -.083(3)
O4e .0395(18) .180(4) .126(3) .007(2) -.006(2) -.067(3)
O4f .0457(17) .116(3) .120(3) .0114(16) -.0140(18) -.056(2)
O5a .0602(16) .0509(14) .0400(13) -.0058(12) .0117(12) -.0083(11)
O5b .0626(17) .0511(14) .0377(13) -.0046(12) .0100(12) -.0049(11)
O5c .0569(16) .0533(15) .0368(13) .0013(12) .0058(12) .0008(11)
O5d .0515(15) .0542(15) .0358(13) -.0006(11) .0031(11) .0042(11)
O5e .0536(15) .0533(15) .0368(13) -.0013(11) .0045(11) .0045(11)
O5f .0610(17) .0531(15) .0415(13) .0013(12) .0097(12) .0037(12)
H1a1 .04701 .04701 .04701 .00000 .00765 .00000
H1a2 .10311 .10311 .10311 .00000 .01679 .00000
H1a3 .10263 .10263 .10263 .00000 .01671 .00000
H1b1 .09300 .09300 .09300 .00000 .01514 .00000
H1b2 .04094 .04094 .04094 .00000 .00666 .00000
H1b3 .12040 .12040 .12040 .00000 .01960 .00000
H1c1 .08736 .08736 .08736 .00000 .01422 .00000
H1c2 .04046 .04046 .04046 .00000 .00659 .00000
H1c3 .07680 .07680 .07680 .00000 .01250 .00000
H1d1 .07100 .07100 .07100 .00000 .01156 .00000
H1d2 .24424 .24424 .24424 .00000 .03976 .00000
H1d3 .15796 .15796 .15796 .00000 .02571 .00000
H1e1 .07862 .07862 .07862 .00000 .01280 .00000
H1e2 .25375 .25375 .25375 .00000 .04131 .00000
H1e3 .08573 .08573 .08573 .00000 .01396 .00000
H1f1 .14652 .14652 .14652 .00000 .02385 .00000
H1f2 .06623 .06623 .06623 .00000 .01078 .00000
H1f3 .12734 .12734 .12734 .00000 .02073 .00000
H3a .06221 .06221 .06221 .00000 .01013 .00000
H3b .06529 .06529 .06529 .00000 .01063 .00000
H3c .05688 .05688 .05688 .00000 .00926 .00000
H3d .05470 .05470 .05470 .00000 .00890 .00000
H3e .06338 .06338 .06338 .00000 .01032 .00000
H3f .03966 .03966 .03966 .00000 .00646 .00000
H5a3 .06427 .06427 .06427 .00000 .01046 .00000
H5a1 .05397 .05397 .05397 .00000 .00879 .00000
H5a2 .01323 .01323 .01323 .00000 .00215 .00000
H5b1 .03801 .03801 .03801 .00000 .00619 .00000
H5b2 .01996 .01996 .01996 .00000 .00325 .00000
H5b3 .09845 .09845 .09845 .00000 .01603 .00000
H5c1 .11043 .11043 .11043 .00000 .01798 .00000
H5c2 .04237 .04237 .04237 .00000 .00690 .00000
H5c3 .04278 .04278 .04278 .00000 .00696 .00000
H5d1 .04673 .04673 .04673 .00000 .00761 .00000
H5d2 .07123 .07123 .07123 .00000 .01160 .00000
H5d3 .10781 .10781 .10781 .00000 .01755 .00000
H5e1 .09140 .09140 .09140 .00000 .01488 .00000
H5e2 .08198 .08198 .08198 .00000 .01335 .00000
H5e3 .04320 .04320 .04320 .00000 .00703 .00000
H5f1 .08189 .08189 .08189 .00000 .01333 .00000
H5f2 .04050 .04050 .04050 .00000 .00659 .00000
H5f3 .09164 .09164 .09164 .00000 .01492 .00000
H7a1 .06110 .06110 .06110 .00000 .00995 .00000
H7a2 .06758 .06758 .06758 .00000 .01100 .00000
H7a3 .06012 .06012 .06012 .00000 .00979 .00000
H7b1 .06979 .06979 .06979 .00000 .01136 .00000
H7b2 .07336 .07336 .07336 .00000 .01194 .00000
H7b3 .06472 .06472 .06472 .00000 .01054 .00000
H7c1 .11856 .11856 .11856 .00000 .01930 .00000
H7c2 .09512 .09512 .09512 .00000 .01548 .00000
H7c3 .03908 .03908 .03908 .00000 .00636 .00000
H7d1 .06945 .06945 .06945 .00000 .01131 .00000
H7d2 .05539 .05539 .05539 .00000 .00902 .00000
H7d3 .11153 .11153 .11153 .00000 .01816 .00000
H7e1 .05568 .05568 .05568 .00000 .00906 .00000
H7e2 .14105 .14105 .14105 .00000 .02296 .00000
H7e3 .08069 .08069 .08069 .00000 .01314 .00000
H7f1 .06490 .06490 .06490 .00000 .01057 .00000
H7f2 .09170 .09170 .09170 .00000 .01493 .00000
H7f3 .09348 .09348 .09348 .00000 .01522 .00000
H9a1 .08522 .08522 .08522 .00000 .01387 .00000
H9a2 .03621 .03621 .03621 .00000 .00589 .00000
H9a3 .11205 .11205 .11205 .00000 .01824 .00000
H9b1 .16540 .16540 .16540 .00000 .02693 .00000
H9b2 .02134 .02134 .02134 .00000 .00347 .00000
H9b3 .07498 .07498 .07498 .00000 .01221 .00000
H9c1 .11816 .11816 .11816 .00000 .01924 .00000
H9c2 .17621 .17621 .17621 .00000 .02869 .00000
H9c3 .00256 .00256 .00256 .00000 .00042 .00000
H9d1 .09599 .09599 .09599 .00000 .01563 .00000
H9d2 .17675 .17675 .17675 .00000 .02877 .00000
H9d3 .05835 .05835 .05835 .00000 .00950 .00000
H9e1 .07317 .07317 .07317 .00000 .01191 .00000
H9e2 .09573 .09573 .09573 .00000 .01558 .00000
H9e3 .07144 .07144 .07144 .00000 .01163 .00000
H12a1 .06233 .06233 .06233 .00000 .01015 .00000
H12a2 .07960 .07960 .07960 .00000 .01296 .00000
H12a3 .06015 .06015 .06015 .00000 .00979 .00000
H12b1 .07041 .07041 .07041 .00000 .01146 .00000
H12b2 .05064 .05064 .05064 .00000 .00824 .00000
H12b3 .06121 .06121 .06121 .00000 .00996 .00000
H12c1 .04584 .04584 .04584 .00000 .00746 .00000
H12c2 .04996 .04996 .04996 .00000 .00813 .00000
H12c3 .07349 .07349 .07349 .00000 .01196 .00000
H12d1 .06342 .06342 .06342 .00000 .01032 .00000
H12d2 .06396 .06396 .06396 .00000 .01041 .00000
H12d3 .07210 .07210 .07210 .00000 .01174 .00000
H12e1 .04941 .04941 .04941 .00000 .00804 .00000
H12e2 .04459 .04459 .04459 .00000 .00726 .00000
H12e3 .05617 .05617 .05617 .00000 .00914 .00000
H12f1 .05233 .05233 .05233 .00000 .00852 .00000
H12f2 .07307 .07307 .07307 .00000 .01190 .00000
H12f3 .05455 .05455 .05455 .00000 .00888 .00000
H14a1 .04323 .04323 .04323 .00000 .00704 .00000
H14a2 .07208 .07208 .07208 .00000 .01173 .00000
H14a3 .06966 .06966 .06966 .00000 .01134 .00000
H14b1 .06216 .06216 .06216 .00000 .01012 .00000
H14b2 .09377 .09377 .09377 .00000 .01527 .00000
H14b3 .08331 .08331 .08331 .00000 .01356 .00000
H14c1 .07379 .07379 .07379 .00000 .01201 .00000
H14c2 .03306 .03306 .03306 .00000 .00538 .00000
H14c3 .04534 .04534 .04534 .00000 .00738 .00000
H14d1 .07775 .07775 .07775 .00000 .01266 .00000
H14d2 .03370 .03370 .03370 .00000 .00549 .00000
H14d3 .07927 .07927 .07927 .00000 .01290 .00000
H14e1 .01945 .01945 .01945 .00000 .00317 .00000
H14e2 .12929 .12929 .12929 .00000 .02105 .00000
H14e3 .08051 .08051 .08051 .00000 .01311 .00000
H14f1 .06047 .06047 .06047 .00000 .00984 .00000
H14f2 .05809 .05809 .05809 .00000 .00946 .00000
H14f3 .03853 .03853 .03853 .00000 .00627 .00000
H15a .09873 .09873 .09873 .00000 .01607 .00000
H15b .03800 .03800 .03800 .00000 .00619 .00000
H15d .01957 .01957 .01957 .00000 .00319 .00000
H15e .18239 .18239 .18239 .00000 .02969 .00000
H15f .07848 .07848 .07848 .00000 .01278 .00000
H15c .06201 .06201 .06201 .00000 .01009 .00000
H9fa .04689 .04689 .04689 .00000 .00763 .00000
H9fb .07129 .07129 .07129 .00000 .01161 .00000
H9fc .13759 .13759 .13759 .00000 .02240 .00000

loop_
_atom_site_label
_atom_site_fract_x
_atom_site_fract_y
_atom_site_fract_z
_atom_site_U_iso_or_equiv
_atom_site_thermal_displace_type
_atom_site_calc_flag
_atom_site_calc_attached_atom
C1a -.2463(5) .38134(9) .9018(2) .077(3) Uani ? ?
C1b -.1877(5) .55179(9) .8143(2) .079(3) Uani ? ?
C1c -.1199(6) .72617(11) .7273(2) .095(3) Uani ? ?
C1d .3248(6) .60971(11) .3025(2) .093(3) Uani ? ?
C1e .7304(6) .55187(10) .6066(2) .090(3) Uani ? ?
C1f .7909(5) .70603(11) .5180(2) .096(3) Uani ? ?
C2a -.1081(4) .39697(8) .88461(18) .051(2) Uani ? ?
C2b -.0505(4) .56748(8) .79657(18) .053(2) Uani ? ?
C2c .0013(5) .74677(10) .7113(2) .065(3) Uani ? ?
C2d .4399(4) .58648(9) .29013(18) .060(2) Uani ? ?
C2e .6123(4) .57446(9) .61918(19) .063(3) Uani ? ?
C2f .6658(4) .72507(9) .53525(19) .057(2) Uani ? ?
C3a -.0221(4) .41875(7) .93082(16) .046(2) Uani ? ?
C3b .0352(4) .58923(8) .84286(16) .048(2) Uani ? ?
C3c .0886(4) .76587(8) .76251(15) .051(2) Uani ? ?
C3d .5252(4) .56925(8) .34457(15) .049(2) Uani ? ?
C3e .5236(4) .59144(8) .56446(16) .050(2) Uani ? ?
C3f .5837(4) .74618(8) .48652(16) .049(2) Uani ? ?
C4a .0121(4) .44902(7) .90359(17) .048(2) Uani ? ?
C4b .0654(4) .62005(8) .81521(16) .050(2) Uani ? ?
C4c .1236(4) .79772(8) .74175(16) .051(2) Uani ? ?
C4d .5609(4) .53661(8) .32938(16) .049(2) Uani ? ?
C4e .4897(4) .62406(8) .57895(16) .049(2) Uani ? ?
C4f .5530(4) .77742(8) .51060(17) .052(2) Uani ? ?
C5a -.1199(4) .46279(9) .8612(2) .068(3) Uani ? ?
C5b -.0700(4) .63375(9) .77417(18) .066(2) Uani ? ?
C5c -.0101(4) .81451(9) .70457(19) .069(3) Uani ? ?
C5d .4276(4) .51863(9) .29565(18) .066(2) Uani ? ?
C5e .6231(4) .64200(9) .61255(18) .066(2) Uani ? ?
C5f .6865(4) .79182(9) .5521(2) .074(3) Uani ? ?
C6a .2060(4) .45575(7) .98179(15) .046(2) Uani ? ?
C6b .2602(4) .62724(8) .89272(16) .050(2) Uani ? ?
C6c .3259(4) .80038(7) .81806(16) .048(2) Uani ? ?
C6d .7619(4) .53673(7) .40615(16) .046(2) Uani ? ?
C6e .2859(4) .62357(8) .50294(16) .048(2) Uani ? ?
C6f .3580(4) .78314(8) .43153(17) .051(2) Uani ? ?
C7a .2979(5) .47830(8) 1.02296(17) .063(2) Uani ? ?
C7b .3520(5) .65002(8) .93315(17) .063(2) Uani ? ?
C7c .4252(4) .82054(8) .86060(17) .061(2) Uani ? ?
C7d .8642(5) .51847(8) .45290(18) .066(2) Uani ? ?
C7e .1851(4) .64163(8) .45575(17) .061(2) Uani ? ?
C7f .2677(5) .80516(8) .38890(19) .068(3) Uani ? ?
C8a .4220(4) .45594(7) .91099(16) .048(2) Uani ? ?
C8b .4740(4) .62810(8) .82077(17) .052(2) Uani ? ?
C8c .5314(5) .80294(9) .74292(18) .061(2) Uani ? ?
C8d .9673(4) .53035(9) .3312(2) .063(2) Uani ? ?
C8e .0825(5) .63074(9) .57820(18) .064(2) Uani ? ?
C8f .1418(4) .78561(8) .50233(17) .053(2) Uani ? ?
C9a .4130(5) .47599(9) .85798(19) .068(3) Uani ? ?
C9b .4635(5) .64736(10) .7659(2) .084(3) Uani ? ?
C9c .5210(6) .82326(12) .6903(3) .111(4) Uani ? ?
C9d .9569(5) .50713(10) .2847(2) .092(3) Uani ? ?
C9e .0937(5) .65227(10) .6287(2) .081(3) Uani ? ?
C9f .1492(5) .80654(9) .55345(19) .072(3) Uani ? ?
C10a .2717(4) .44211(7) .92510(15) .0419(18) Uani ? ?
C10b .3255(4) .61369(7) .83533(15) .0447(19) Uani ? ?
C10c .3828(4) .78936(8) .75707(15) .049(2) Uani ? ?
C10d .8181(4) .54506(8) .34380(16) .048(2) Uani ? ?
C10e .2307(4) .61591(8) .56604(16) .052(2) Uani ? ?
C10f .2916(4) .77113(7) .49016(15) .0458(19) Uani ? ?
C11a .1321(4) .40724(7) .97130(15) .0442(19) Uani ? ?
C11b .1898(4) .57838(7) .88274(15) .045(2) Uani ? ?
C11c .2433(4) .75262(8) .79897(15) .049(2) Uani ? ?
C11d .6803(4) .58365(8) .37944(15) .047(2) Uani ? ?
C11e .3689(4) .57691(8) .53099(16) .051(2) Uani ? ?
C11f .4289(4) .73460(7) .44713(15) .047(2) Uani ? ?
C12a .1123(4) .37852(8) 1.00455(16) .056(2) Uani ? ?
C12b .1731(4) .54985(8) .91605(17) .059(2) Uani ? ?
C12c .2245(5) .72268(8) .82807(18) .065(2) Uani ? ?
C12d .6611(4) .61465(8) .40292(17) .059(2) Uani ? ?
C12e .3874(5) .54589(9) .50787(17) .063(2) Uani ? ?
C12f .4454(4) .70511(8) .41605(17) .058(2) Uani ? ?
C13a .2776(4) .40849(7) .93872(14) .0413(18) Uani ? ?
C13b .3341(4) .58019(7) .84934(15) .0439(18) Uani ? ?
C13c .3851(4) .75520(8) .76447(16) .051(2) Uani ? ?
C13d .8188(4) .57929(8) .34490(16) .051(2) Uani ? ?
C13e .2291(4) .58158(9) .56524(16) .056(2) Uani ? ?
C13f .2856(4) .73735(7) .48005(15) .0449(19) Uani ? ?
C14a .2783(4) .38911(7) .88260(16) .050(2) Uani ? ?
C14b .3363(4) .56095(8) .79380(16) .055(2) Uani ? ?
C14c .3769(5) .73822(9) .70502(17) .067(3) Uani ? ?
C14d .8125(5) .59374(9) .28271(17) .067(3) Uani ? ?
C14e .2372(5) .56739(9) .62781(18) .073(3) Uani ? ?
C14f .2846(4) .71956(8) .53785(16) .053(2) Uani ? ?
O15a .4098(3) .40011(5) .98222(10) .0556(14) Uani ? ?
O15b .4692(3) .57321(5) .89307(11) .0593(15) Uani ? ?
O15c .5188(3) .74515(6) .80513(11) .0651(16) Uani ? ?
O15d .9528(3) .59109(6) .38440(12) .0689(17) Uani ? ?
O15e .0906(3) .57059(6) .52806(12) .0703(17) Uani ? ?
O15f .1537(3) .72838(5) .43688(11) .0572(14) Uani ? ?
O1a -.0754(3) .39383(6) .83368(12) .0730(18) Uani ? ?
O1b -.0183(3) .56445(7) .74585(13) .081(2) Uani ? ?
O1c .0196(3) .74907(8) .65867(13) .095(2) Uani ? ?
O1d .4526(3) .58077(7) .23813(12) .086(2) Uani ? ?
O1e .5960(3) .57970(7) .67106(13) .092(2) Uani ? ?
O1f .6376(3) .72445(7) .58677(13) .0764(19) Uani ? ?
O2a .0634(3) .46857(5) .95365(11) .0538(14) Uani ? ?
O2b .1161(3) .63976(5) .86479(11) .0541(14) Uani ? ?
O2c .1820(3) .81462(5) .79484(11) .0537(14) Uani ? ?
O2d .6202(3) .52173(5) .38566(11) .0529(14) Uani ? ?
O2e .4308(3) .63843(5) .52258(10) .0522(14) Uani ? ?
O2f .5031(3) .79596(5) .45867(12) .0571(15) Uani ? ?
O3a .1483(2) .44681(5) .87501(9) .0451(13) Uani ? ?
O3b .2000(2) .61818(5) .78577(10) .0488(13) Uani ? ?
O3c .2547(3) .79679(5) .71032(10) .0528(14) Uani ? ?
O3d .6913(3) .53590(5) .29801(10) .0508(14) Uani ? ?
O3e .3600(3) .62518(5) .61079(10) .0538(14) Uani ? ?
O3f .4164(3) .77698(5) .53934(10) .0495(13) Uani ? ?
O4a .5443(3) .45040(7) .94328(14) .083(2) Uani ? ?
O4b .5964(3) .62381(7) .85355(14) .091(2) Uani ? ?
O4c .6542(3) .79831(8) .77472(16) .117(3) Uani ? ?
O4d 1.0911(3) .53753(8) .36029(17) .122(3) Uani ? ?
O4e -.0390(3) .62544(8) .54601(16) .117(3) Uani ? ?
O4f .0199(3) .77979(7) .47029(15) .097(2) Uani ? ?
O5a .1740(3) .43066(5) 1.01631(10) .0499(14) Uani ? ?
O5b .2312(3) .60202(5) .92738(10) .0503(14) Uani ? ?
O5c .2929(3) .77395(5) .84815(10) .0492(13) Uani ? ?
O5d .7284(3) .56436(5) .43146(10) .0476(13) Uani ? ?
O5e .3191(3) .59586(5) .47796(10) .0482(13) Uani ? ?
O5f .3895(3) .75710(5) .39978(10) .0517(14) Uani ? ?
H1a1 -.20915 .37358 .93702 .04701 Uani ? ?
H1a2 -.32746 .39605 .90404 .10311 Uani ? ?
H1a3 -.29773 .36862 .86816 .10263 Uani ? ?
H1b1 -.21623 .53700 .78964 .09300 Uani ? ?
H1b2 -.14447 .54294 .85144 .04094 Uani ? ?
H1b3 -.26449 .56536 .81845 .12040 Uani ? ?
H1c1 -.12603 .71054 .70356 .08736 Uani ? ?
H1c2 -.19871 .73555 .72829 .04046 Uani ? ?
H1c3 -.08971 .71728 .76349 .07680 Uani ? ?
H1d1 .38288 .62649 .31814 .07100 Uani ? ?
H1d2 .28735 .62037 .27289 .24424 Uani ? ?
H1d3 .28381 .60595 .33766 .15796 Uani ? ?
H1e1 .67991 .53604 .58828 .07862 Uani ? ?
H1e2 .76945 .54400 .65060 .25375 Uani ? ?
H1e3 .80208 .55945 .58763 .08573 Uani ? ?
H1f1 .77372 .68757 .53292 .14652 Uani ? ?
H1f2 .88984 .71741 .53021 .06623 Uani ? ?
H1f3 .77633 .70040 .47219 .12734 Uani ? ?
H3a -.08571 .42079 .95915 .06221 Uani ? ?
H3b -.03624 .59171 .87169 .06529 Uani ? ?
H3c .01548 .76884 .79399 .05688 Uani ? ?
H3d .46241 .56809 .37441 .05470 Uani ? ?
H3e .60741 .59252 .53778 .06338 Uani ? ?
H3f .66220 .74822 .45346 .03966 Uani ? ?
H5a3 -.19829 .46228 .88159 .06427 Uani ? ?
H5a1 -.08907 .48196 .85245 .05397 Uani ? ?
H5a2 -.13308 .45359 .82397 .01323 Uani ? ?
H5b1 -.03665 .65445 .76545 .03801 Uani ? ?
H5b2 -.08439 .62356 .74410 .01996 Uani ? ?
H5b3 -.15863 .63439 .79579 .09845 Uani ? ?
H5c1 -.10337 .81449 .72723 .11043 Uani ? ?
H5c2 -.02748 .80265 .67028 .04237 Uani ? ?
H5c3 .01815 .83366 .70454 .04278 Uani ? ?
H5d1 .39225 .52623 .25447 .04673 Uani ? ?
H5d2 .47093 .50034 .29400 .07123 Uani ? ?
H5d3 .35219 .51811 .31852 .10781 Uani ? ?
H5e1 .70278 .64069 .59264 .09140 Uani ? ?
H5e2 .65130 .63242 .65351 .08198 Uani ? ?
H5e3 .59001 .66347 .61172 .04320 Uani ? ?
H5f1 .76847 .79080 .52931 .08189 Uani ? ?
H5f2 .71124 .78085 .59511 .04050 Uani ? ?
H5f3 .65544 .81347 .55974 .09164 Uani ? ?
H7a1 .32490 .49331 .99536 .06110 Uani ? ?
H7a2 .23924 .48612 1.05474 .06758 Uani ? ?
H7a3 .39385 .47001 1.03854 .06012 Uani ? ?
H7b1 .45025 .64089 .95662 .06979 Uani ? ?
H7b2 .28753 .65606 .96357 .07336 Uani ? ?
H7b3 .37171 .66421 .90706 .06472 Uani ? ?
H7c1 .52909 .81225 .87424 .11856 Uani ? ?
H7c2 .45426 .83754 .84012 .09512 Uani ? ?
H7c3 .37745 .82486 .89193 .03908 Uani ? ?
H7d1 .89093 .50200 .43370 .06945 Uani ? ?
H7d2 .80130 .51547 .48397 .05539 Uani ? ?
H7d3 .97022 .52995 .46467 .11153 Uani ? ?
H7e1 .16311 .66131 .47239 .05568 Uani ? ?
H7e2 .05730 .63169 .44028 .14105 Uani ? ?
H7e3 .23766 .64486 .42640 .08069 Uani ? ?
H7f1 .17205 .79594 .37374 .06490 Uani ? ?
H7f2 .33786 .80987 .36157 .09170 Uani ? ?
H7f3 .23719 .82315 .41343 .09348 Uani ? ?
H9a1 .49205 .48759 .85676 .08522 Uani ? ?
H9a2 .35318 .49026 .86504 .03621 Uani ? ?
H9a3 .38830 .46480 .82546 .11205 Uani ? ?
H9b1 .55332 .65931 .76257 .16540 Uani ? ?
H9b2 .41686 .66063 .77419 .02134 Uani ? ?
H9b3 .45229 .63509 .73742 .07498 Uani ? ?
H9c1 .46186 .83393 .68838 .11816 Uani ? ?
H9c2 .58139 .83867 .71039 .17621 Uani ? ?
H9c3 .53153 .81179 .66482 .00256 Uani ? ?
H9d1 .90614 .49202 .30237 .09599 Uani ? ?
H9d2 1.05737 .49708 .28045 .17675 Uani ? ?
H9d3 .93435 .51569 .24479 .05835 Uani ? ?
H9e1 .12049 .64134 .66335 .07317 Uani ? ?
H9e2 -.01598 .66304 .62399 .09573 Uani ? ?
H9e3 .15810 .66872 .62532 .07144 Uani ? ?
H12a1 .20175 .37434 1.02888 .06233 Uani ? ?
H12a2 .02168 .38214 1.03000 .07960 Uani ? ?
H12a3 .07283 .36177 .97513 .06015 Uani ? ?
H12b1 .14113 .53230 .88829 .07041 Uani ? ?
H12b2 .07552 .55048 .93952 .05064 Uani ? ?
H12b3 .25724 .54572 .94120 .06121 Uani ? ?
H12c1 .18544 .70523 .79148 .04584 Uani ? ?
H12c2 .12563 .72393 .84272 .04996 Uani ? ?
H12c3 .32453 .71955 .85409 .07349 Uani ? ?
H12d1 .64708 .62847 .36744 .06342 Uani ? ?
H12d2 .75080 .61962 .43224 .06396 Uani ? ?
H12d3 .57561 .61348 .42132 .07210 Uani ? ?
H12e1 .41276 .53239 .54825 .04941 Uani ? ?
H12e2 .47906 .54317 .49023 .04459 Uani ? ?
H12e3 .30023 .53911 .48370 .05617 Uani ? ?
H12f1 .46836 .68765 .44481 .05233 Uani ? ?
H12f2 .36209 .70197 .38851 .07307 Uani ? ?
H12f3 .54055 .70569 .39982 .05455 Uani ? ?
H14a1 .27933 .36979 .89142 .04323 Uani ? ?
H14a2 .18759 .39440 .85237 .07208 Uani ? ?
H14a3 .38119 .39310 .86269 .06966 Uani ? ?
H14b1 .32704 .54225 .80358 .06216 Uani ? ?
H14b2 .25210 .56381 .76123 .09377 Uani ? ?
H14b3 .42958 .56539 .77681 .08331 Uani ? ?
H14c1 .30226 .74522 .67553 .07379 Uani ? ?
H14c2 .36218 .71765 .71553 .03306 Uani ? ?
H14c3 .47693 .74180 .69378 .04534 Uani ? ?
H14d1 .72212 .58559 .25155 .07775 Uani ? ?
H14d2 .79089 .61307 .29020 .03370 Uani ? ?
H14d3 .92230 .58812 .27134 .07927 Uani ? ?
H14e1 .26004 .54832 .62376 .01945 Uani ? ?
H14e2 .14580 .57604 .64287 .12929 Uani ? ?
H14e3 .30260 .57922 .65617 .08051 Uani ? ?
H14f1 .37423 .72286 .56524 .06047 Uani ? ?
H14f2 .17771 .71979 .54032 .05809 Uani ? ?
H14f3 .31266 .69730 .53451 .03853 Uani ? ?
H15a .45712 .41331 .99889 .09873 Uani ? ?
H15b .48515 .55317 .87629 .03800 Uani ? ?
H15d 1.00280 .58286 .37773 .01957 Uani ? ?
H15e .11463 .56216 .50552 .18239 Uani ? ?
H15f .07785 .74199 .43516 .07848 Uani ? ?
H15c .61084 .74755 .78244 .06201 Uani ? ?
H9fa .21917 .82017 .55002 .04689 Uani ? ?
H9fb .15910 .79417 .58526 .07129 Uani ? ?
H9fc .04099 .81671 .55052 .13759 Uani ? ?

loop_
_atom_type_symbol
_atom_type_description
_atom_type_scat_dispersion_real
_atom_type_scat_dispersion_imag
_atom_type_scat_source
C carbon 0.017 0.009 Int._Tables_Vol_IV_Tables_2.2B_and_2.3.1
H hydrogen 0.0 0.0 Int._Tables_Vol_IV_Tables_2.2B_and_2.3.1
O oxygen 0.047 0.032 Int._Tables_Vol_IV_Tables_2.2B_and_2.3.1

loop_
_geom_angle_atom_site_label_1
_geom_angle_atom_site_label_2
_geom_angle_atom_site_label_3
_geom_angle
H1e3 C1e H1e1 115.2(5)
H1e3 C1e H1e2 115.7(5)
H1e3 C1e C2e 112.7(4)
H1e1 C1e H1e2 102.4(4)
H1e1 C1e C2e 108.8(4)
H1e2 C1e C2e 100.6(4)
O1e C2e C1e 120.0(4)
O1e C2e C3e 122.4(4)
C1e C2e C3e 117.5(4)
H3e C3e C2e 99.8(3)
H3e C3e C4e 104.9(3)
H3e C3e C11e 112.7(3)
C2e C3e C4e 113.5(3)
C2e C3e C11e 116.6(3)
C4e C3e C11e 108.5(3)
O3e C4e O2e 102.6(2)
O3e C4e C5e 110.0(3)
O3e C4e C3e 109.3(3)
O2e C4e C5e 109.1(3)
O2e C4e C3e 107.6(3)
C5e C4e C3e 117.1(3)
H5e1 C5e H5e2 109.3(4)
H5e1 C5e H5e3 107.5(4)
H5e1 C5e C4e 108.7(4)
H5e2 C5e H5e3 117.2(4)
H5e2 C5e C4e 105.9(3)
H5e3 C5e C4e 108.1(3)
O5e C6e O2e 107.8(3)
O5e C6e C7e 109.9(3)
O5e C6e C10e 105.3(3)
O2e C6e C7e 110.3(3)
O2e C6e C10e 102.1(2)
C7e C6e C10e 120.6(3)
H7e3 C7e H7e1 106.7(4)
H7e3 C7e H7e2 115.2(3)
H7e3 C7e C6e 107.3(4)
H7e1 C7e H7e2 102.5(3)
H7e1 C7e C6e 110.7(3)
H7e2 C7e C6e 114.2(3)
O4e C8e C9e 121.8(4)
O4e C8e C10e 119.9(4)
C9e C8e C10e 118.2(3)
H9e1 C9e H9e3 114.9(4)
H9e1 C9e H9e2 115.8(5)
H9e1 C9e C8e 105.2(4)
H9e3 C9e H9e2 99.8(4)
H9e3 C9e C8e 115.1(4)
H9e2 C9e C8e 106.2(3)
O3e C10e C8e 110.0(3)
O3e C10e C13e 107.6(3)
O3e C10e C6e 103.4(3)
C8e C10e C13e 115.9(3)
C8e C10e C6e 116.7(3)
C13e C10e C6e 102.1(3)
O5e C11e C12e 107.6(3)
O5e C11e C13e 99.3(3)
O5e C11e C3e 104.8(3)
C12e C11e C13e 115.4(3)
C12e C11e C3e 114.7(3)
C13e C11e C3e 113.0(3)
H12e3 C12e H12e2 112.8(4)
H12e3 C12e H12e1 109.9(4)
H12e3 C12e C11e 112.9(4)
H12e2 C12e H12e1 101.4(3)
H12e2 C12e C11e 113.7(3)
H12e1 C12e C11e 105.1(3)
O15e C13e C14e 106.9(3)
O15e C13e C10e 110.9(3)
O15e C13e C11e 108.9(3)
C14e C13e C10e 114.3(3)
C14e C13e C11e 117.9(3)
C10e C13e C11e 97.8(3)
H14e1 C14e H14e3 119.6(4)
H14e1 C14e H14e2 128.2(5)
H14e1 C14e C13e 107.0(4)
H14e3 C14e H14e2 89.0(4)
H14e3 C14e C13e 107.8(4)
H14e2 C14e C13e 102.8(3)
H15e O15e C13e 106.5(3)
C4e O2e C6e 103.1(2)
C4e O3e C10e 103.9(2)
C6e O5e C11e 104.6(2)
H1d2 C1d H1d3 127.9(6)
H1d2 C1d H1d1 86.9(4)
H1d2 C1d C2d 116.2(5)
H1d3 C1d H1d1 95.4(4)
H1d3 C1d C2d 112.7(4)
H1d1 C1d C2d 107.0(4)
O1d C2d C1d 119.4(4)
O1d C2d C3d 122.8(4)
C1d C2d C3d 117.5(3)
H3d C3d C2d 109.2(3)
H3d C3d C4d 105.3(3)
H3d C3d C11d 103.2(3)
C2d C3d C4d 113.5(3)
C2d C3d C11d 116.5(3)
C4d C3d C11d 108.1(3)
O3d C4d O2d 102.3(2)
O3d C4d C5d 110.7(3)
O3d C4d C3d 109.3(3)
O2d C4d C5d 108.6(3)
O2d C4d C3d 108.0(3)
C5d C4d C3d 116.9(3)
H5d3 C5d H5d2 110.3(4)
H5d3 C5d H5d1 113.1(4)
H5d3 C5d C4d 107.9(4)
H5d2 C5d H5d1 110.4(4)
H5d2 C5d C4d 102.5(3)
H5d1 C5d C4d 112.0(4)
O2d C6d O5d 108.9(3)
O2d C6d C7d 110.4(3)
O2d C6d C10d 102.1(2)
O5d C6d C7d 110.2(3)
O5d C6d C10d 104.6(3)
C7d C6d C10d 120.1(3)
H7d1 C7d H7d2 116.4(4)
H7d1 C7d H7d3 103.8(4)
H7d1 C7d C6d 107.1(3)
H7d2 C7d H7d3 118.1(4)
H7d2 C7d C6d 103.4(3)
H7d3 C7d C6d 107.4(3)
O4d C8d C9d 121.2(4)
O4d C8d C10d 119.9(4)
C9d C8d C10d 118.9(3)
H9d1 C9d H9d3 130.2(5)
H9d1 C9d H9d2 100.9(4)
H9d1 C9d C8d 101.8(4)
H9d3 C9d H9d2 98.4(4)
H9d3 C9d C8d 110.2(4)
H9d2 C9d C8d 115.7(4)
O3d C10d C8d 109.0(3)
O3d C10d C13d 107.4(2)
O3d C10d C6d 103.8(3)
C8d C10d C13d 115.9(3)
C8d C10d C6d 116.8(3)
C13d C10d C6d 102.9(3)
O5d C11d C12d 108.3(3)
O5d C11d C13d 99.9(3)
O5d C11d C3d 104.8(3)
C12d C11d C13d 115.4(3)
C12d C11d C3d 114.5(3)
C13d C11d C3d 112.2(3)
H12d3 C12d H12d2 110.2(4)
H12d3 C12d H12d1 112.9(4)
H12d3 C12d C11d 104.3(3)
H12d2 C12d H12d1 111.9(4)
H12d2 C12d C11d 109.1(3)
H12d1 C12d C11d 108.2(3)
O15d C13d C14d 107.5(3)
O15d C13d C11d 105.7(3)
O15d C13d C10d 112.3(3)
C14d C13d C11d 118.8(3)
C14d C13d C10d 114.5(3)
C11d C13d C10d 97.7(3)
H14d2 C14d H14d1 107.9(4)
H14d2 C14d H14d3 119.6(4)
H14d2 C14d C13d 102.8(3)
H14d1 C14d H14d3 112.1(4)
H14d1 C14d C13d 111.7(3)
H14d3 C14d C13d 102.3(3)
H15d O15d C13d 99.6(3)
C6d O2d C4d 103.1(2)
C4d O3d C10d 103.2(2)
C6d O5d C11d 105.2(2)
H1b1 C1b H1b3 115.6(4)
H1b1 C1b H1b2 105.0(4)
H1b1 C1b C2b 110.8(4)
H1b3 C1b H1b2 112.8(5)
H1b3 C1b C2b 109.6(4)
H1b2 C1b C2b 102.1(4)
O1b C2b C1b 120.5(3)
O1b C2b C3b 122.5(3)
C1b C2b C3b 116.8(3)
H3b C3b C2b 103.0(3)
H3b C3b C4b 109.0(3)
H3b C3b C11b 104.3(3)
C2b C3b C4b 113.8(3)
C2b C3b C11b 117.5(3)
C4b C3b C11b 108.5(3)
O2b C4b O3b 102.5(2)
O2b C4b C5b 109.0(3)
O2b C4b C3b 107.5(3)
O3b C4b C5b 111.5(3)
O3b C4b C3b 109.3(3)
C5b C4b C3b 116.1(3)
H5b2 C5b H5b3 113.4(4)
H5b2 C5b H5b1 112.5(4)
H5b2 C5b C4b 105.7(4)
H5b3 C5b H5b1 110.1(4)
H5b3 C5b C4b 108.6(4)
H5b1 C5b C4b 106.1(3)
O5b C6b O2b 109.4(3)
O5b C6b C7b 110.3(3)
O5b C6b C10b 104.1(3)
O2b C6b C7b 109.5(3)
O2b C6b C10b 101.9(3)
C7b C6b C10b 120.9(3)
H7b3 C7b H7b2 115.8(4)
H7b3 C7b H7b1 112.8(4)
H7b3 C7b C6b 103.9(3)
H7b2 C7b H7b1 106.7(3)
H7b2 C7b C6b 107.0(3)
H7b1 C7b C6b 110.6(3)
O4b C8b C9b 121.3(4)
O4b C8b C10b 120.0(3)
C9b C8b C10b 118.8(3)
H9b2 C9b H9b3 134.7(5)
H9b2 C9b H9b1 92.9(4)
H9b2 C9b C8b 103.0(5)
H9b3 C9b H9b1 108.0(5)
H9b3 C9b C8b 102.6(4)
H9b1 C9b C8b 116.6(4)
O3b C10b C8b 110.0(3)
O3b C10b C13b 107.4(2)
O3b C10b C6b 103.5(3)
C8b C10b C13b 116.4(3)
C8b C10b C6b 115.4(3)
C13b C10b C6b 103.0(3)
O5b C11b C12b 108.9(3)
O5b C11b C13b 99.0(2)
O5b C11b C3b 104.5(3)
C12b C11b C13b 115.4(3)
C12b C11b C3b 113.8(3)
C13b C11b C3b 113.5(3)
H12b3 C12b H12b1 110.2(4)
H12b3 C12b H12b2 110.3(4)
H12b3 C12b C11b 111.3(3)
H12b1 C12b H12b2 99.0(3)
H12b1 C12b C11b 114.1(3)
H12b2 C12b C11b 111.5(3)
O15b C13b C14b 108.0(3)
O15b C13b C10b 111.1(2)
O15b C13b C11b 107.5(3)
C14b C13b C10b 113.9(3)
C14b C13b C11b 118.4(3)
C10b C13b C11b 97.5(3)
H14b1 C14b H14b2 103.2(3)
H14b1 C14b H14b3 114.3(4)
H14b1 C14b C13b 109.6(3)
H14b2 C14b H14b3 105.4(3)
H14b2 C14b C13b 115.6(3)
H14b3 C14b C13b 108.7(3)
H15b O15b C13b 95.4(2)
C6b O2b C4b 103.2(2)
C4b O3b C10b 103.6(2)
C6b O5b C11b 105.2(2)
H1a1 C1a H1a2 113.2(5)
H1a1 C1a H1a3 120.2(4)
H1a1 C1a C2a 102.9(4)
H1a2 C1a H1a3 100.9(4)
H1a2 C1a C2a 108.1(4)
H1a3 C1a C2a 111.3(4)
O1a C2a C1a 120.1(3)
O1a C2a C3a 122.4(3)
C1a C2a C3a 117.2(3)
H3a C3a C2a 104.1(3)
H3a C3a C4a 111.1(3)
H3a C3a C11a 101.3(3)
C2a C3a C4a 114.3(3)
C2a C3a C11a 116.8(3)
C4a C3a C11a 108.3(3)
O2a C4a O3a 102.2(2)
O2a C4a C5a 110.1(3)
O2a C4a C3a 107.2(3)
O3a C4a C5a 110.8(3)
O3a C4a C3a 109.8(3)
C5a C4a C3a 115.9(3)
H5a3 C5a H5a2 117.4(4)
H5a3 C5a H5a1 113.9(4)
H5a3 C5a C4a 104.3(4)
H5a2 C5a H5a1 103.2(4)
H5a2 C5a C4a 110.5(4)
H5a1 C5a C4a 107.3(3)
O2a C6a O5a 109.1(3)
O2a C6a C7a 109.4(3)
O2a C6a C10a 102.1(2)
O5a C6a C7a 110.0(3)
O5a C6a C10a 104.3(2)
C7a C6a C10a 121.2(3)
H7a3 C7a H7a1 102.8(4)
H7a3 C7a H7a2 114.2(4)
H7a3 C7a C6a 108.1(3)
H7a1 C7a H7a2 113.9(4)
H7a1 C7a C6a 104.3(3)
H7a2 C7a C6a 112.6(3)
O4a C8a C9a 121.8(3)
O4a C8a C10a 119.7(3)
C9a C8a C10a 118.5(3)
H9a2 C9a H9a1 93.5(4)
H9a2 C9a H9a3 120.4(4)
H9a2 C9a C8a 105.6(4)
H9a1 C9a H9a3 114.2(5)
H9a1 C9a C8a 117.0(4)
H9a3 C9a C8a 106.1(4)
O3a C10a C8a 109.8(3)
O3a C10a C13a 107.1(2)
O3a C10a C6a 103.8(2)
C8a C10a C13a 116.0(3)
C8a C10a C6a 115.8(3)
C13a C10a C6a 103.3(3)
O5a C11a C12a 108.7(3)
O5a C11a C13a 99.3(2)
O5a C11a C3a 104.3(2)
C12a C11a C13a 115.0(3)
C12a C11a C3a 113.9(3)
C13a C11a C3a 113.8(3)
H12a1 C12a H12a3 113.6(4)
H12a1 C12a H12a2 111.3(4)
H12a1 C12a C11a 108.6(3)
H12a3 C12a H12a2 104.7(3)
H12a3 C12a C11a 111.9(3)
H12a2 C12a C11a 106.5(3)
O15a C13a C14a 107.0(3)
O15a C13a C10a 112.9(2)
O15a C13a C11a 107.6(3)
C14a C13a C10a 114.0(3)
C14a C13a C11a 118.1(3)
C10a C13a C11a 97.0(3)
H14a1 C14a H14a2 111.5(3)
H14a1 C14a H14a3 105.9(3)
H14a1 C14a C13a 112.4(3)
H14a2 C14a H14a3 108.0(3)
H14a2 C14a C13a 108.1(3)
H14a3 C14a C13a 110.8(3)
H15a O15a C13a 115.1(3)
C6a O2a C4a 103.4(2)
C10a O3a C4a 103.6(2)
C6a O5a C11a 104.8(2)
H1f1 C1f H1f2 123.4(5)
H1f1 C1f H1f3 97.6(4)
H1f1 C1f C2f 105.1(5)
H1f2 C1f H1f3 110.8(5)
H1f2 C1f C2f 105.5(4)
H1f3 C1f C2f 114.7(4)
O1f C2f C1f 120.1(4)
O1f C2f C3f 122.8(4)
C1f C2f C3f 117.0(4)
H3f C3f C2f 105.0(3)
H3f C3f C4f 108.7(3)
H3f C3f C11f 103.2(3)
C2f C3f C4f 114.2(3)
C2f C3f C11f 116.5(3)
C4f C3f C11f 108.3(3)
O2f C4f O3f 101.6(2)
O2f C4f C5f 110.1(3)
O2f C4f C3f 107.5(3)
O3f C4f C5f 110.1(3)
O3f C4f C3f 110.1(3)
C5f C4f C3f 116.4(3)
H5f1 C5f H5f3 112.0(4)
H5f1 C5f H5f2 113.6(4)
H5f1 C5f C4f 103.0(4)
H5f3 C5f H5f2 108.2(4)
H5f3 C5f C4f 108.1(3)
H5f2 C5f C4f 111.8(3)
O5f C6f O2f 108.3(3)
O5f C6f C7f 110.9(3)
O5f C6f C10f 104.4(3)
O2f C6f C7f 109.5(3)
O2f C6f C10f 101.8(3)
C7f C6f C10f 121.0(3)
H7f1 C7f H7f2 119.4(4)
H7f1 C7f H7f3 104.3(4)
H7f1 C7f C6f 105.9(3)
H7f2 C7f H7f3 114.0(4)
H7f2 C7f C6f 103.0(3)
H7f3 C7f C6f 109.8(3)
O4f C8f C9f 121.3(4)
O4f C8f C10f 119.9(3)
C9f C8f C10f 118.8(3)
H9fa C9f H9fb 121.8(4)
H9fa C9f H9fc 108.7(4)
H9fa C9f C8f 109.1(4)
H9fb C9f H9fc 107.1(4)
H9fb C9f C8f 101.3(4)
H9fc C9f C8f 108.0(3)
O3f C10f C8f 110.5(3)
O3f C10f C13f 107.3(2)
O3f C10f C6f 103.2(3)
C8f C10f C13f 116.2(3)
C8f C10f C6f 115.6(3)
C13f C10f C6f 102.9(3)
O5f C11f C12f 108.0(3)
O5f C11f C13f 99.9(2)
O5f C11f C3f 104.4(3)
C12f C11f C13f 115.4(3)
C12f C11f C3f 114.1(3)
C13f C11f C3f 113.2(3)
H12f2 C12f H12f3 114.1(4)
H12f2 C12f H12f1 111.6(4)
H12f2 C12f C11f 109.2(3)
H12f3 C12f H12f1 99.5(3)
H12f3 C12f C11f 107.5(3)
H12f1 C12f C11f 114.7(3)
O15f C13f C14f 107.7(3)
O15f C13f C10f 112.5(3)
O15f C13f C11f 106.3(3)
C14f C13f C10f 113.9(3)
C14f C13f C11f 118.2(3)
C10f C13f C11f 97.9(3)
H14f1 C14f H14f2 134.4(4)
H14f1 C14f H14f3 91.1(3)
H14f1 C14f C13f 110.7(3)
H14f2 C14f H14f3 105.1(3)
H14f2 C14f C13f 100.7(3)
H14f3 C14f C13f 114.7(3)
H15f O15f C13f 109.9(2)
C6f O2f C4f 103.6(2)
C10f O3f C4f 104.1(2)
C6f O5f C11f 105.0(2)
H1c2 C1c H1c1 117.9(5)
H1c2 C1c H1c3 109.6(6)
H1c2 C1c C2c 108.4(5)
H1c1 C1c H1c3 99.2(5)
H1c1 C1c C2c 109.4(5)
H1c3 C1c C2c 112.1(4)
O1c C2c C1c 119.6(4)
O1c C2c C3c 122.9(4)
C1c C2c C3c 117.3(4)
H3c C3c C2c 107.0(3)
H3c C3c C4c 104.8(3)
H3c C3c C11c 105.8(3)
C2c C3c C4c 113.5(3)
C2c C3c C11c 116.7(3)
C4c C3c C11c 108.1(3)
O2c C4c O3c 102.3(2)
O2c C4c C5c 108.8(3)
O2c C4c C3c 108.0(3)
O3c C4c C5c 110.6(3)
O3c C4c C3c 109.1(3)
C5c C4c C3c 117.0(3)
H5c3 C5c H5c2 124.4(5)
H5c3 C5c H5c1 103.9(4)
H5c3 C5c C4c 107.2(3)
H5c2 C5c H5c1 111.6(4)
H5c2 C5c C4c 99.7(3)
H5c1 C5c C4c 109.4(3)
O5c C6c O2c 108.3(3)
O5c C6c C7c 110.9(3)
O5c C6c C10c 104.7(3)
O2c C6c C7c 109.9(3)
O2c C6c C10c 102.0(3)
C7c C6c C10c 120.2(3)
H7c3 C7c H7c2 113.3(4)
H7c3 C7c H7c1 111.6(4)
H7c3 C7c C6c 109.6(4)
H7c2 C7c H7c1 98.7(4)
H7c2 C7c C6c 111.3(3)
H7c1 C7c C6c 112.1(3)
O4c C8c C9c 120.5(4)
O4c C8c C10c 121.2(4)
C9c C8c C10c 118.2(3)
H9c1 C9c H9c3 125.5(7)
H9c1 C9c H9c2 82.5(5)
H9c1 C9c C8c 115.1(6)
H9c3 C9c H9c2 135.2(7)
H9c3 C9c C8c 99.4(5)
H9c2 C9c C8c 97.2(4)
O3c C10c C8c 110.2(3)
O3c C10c C13c 107.7(3)
O3c C10c C6c 103.3(3)
C8c C10c C13c 115.4(3)
C8c C10c C6c 116.4(3)
C13c C10c C6c 102.7(3)
O5c C11c C12c 107.8(3)
O5c C11c C13c 99.0(3)
O5c C11c C3c 104.9(3)
C12c C11c C13c 115.1(3)
C12c C11c C3c 114.5(3)
C13c C11c C3c 113.5(3)
H12c2 C12c H12c3 124.5(4)
H12c2 C12c H12c1 95.8(3)
H12c2 C12c C11c 104.8(3)
H12c3 C12c H12c1 117.1(4)
H12c3 C12c C11c 103.5(3)
H12c1 C12c C11c 110.5(3)
O15c C13c C14c 108.0(3)
O15c C13c C10c 112.2(3)
O15c C13c C11c 107.1(3)
C14c C13c C10c 114.3(3)
C14c C13c C11c 117.4(3)
C10c C13c C11c 97.4(3)
H14c1 C14c H14c3 109.3(4)
H14c1 C14c H14c2 113.7(4)
H14c1 C14c C13c 112.5(4)
H14c3 C14c H14c2 112.6(4)
H14c3 C14c C13c 103.0(3)
H14c2 C14c C13c 105.2(3)
H15c O15c C13c 106.2(2)
C4c O2c C6c 103.4(2)
C4c O3c C10c 104.0(2)
C6c O5c C11c 104.9(2)

loop_
_geom_bond_atom_site_label_1
_geom_bond_atom_site_label_2
_geom_bond_site_symmetry_1
_geom_bond_site_symmetry_2
_geom_bond_distance
_geom_bond_publ_flag
C1e H1e3 . . .874(5) ?
C1e H1e1 . . .897(5) ?
C1e H1e2 . . 1.041(5) ?
C1e C2e . . 1.501(6) ?
C2e O1e . . 1.203(5) ?
C2e C3e . . 1.530(5) ?
C3e H3e . . 1.010(4) ?
C3e C4e . . 1.539(5) ?
C3e C11e . . 1.566(5) ?
C4e O3e . . 1.422(4) ?
C4e O2e . . 1.424(4) ?
C4e C5e . . 1.505(5) ?
C5e H5e1 . . .880(4) ?
C5e H5e2 . . .998(4) ?
C5e H5e3 . . 1.006(4) ?
C6e O5e . . 1.412(4) ?
C6e O2e . . 1.427(4) ?
C6e C7e . . 1.489(5) ?
C6e C10e . . 1.587(5) ?
C7e H7e3 . . .865(4) ?
C7e H7e1 . . .989(4) ?
C7e H7e2 . . 1.192(4) ?
C8e O4e . . 1.196(5) ?
C8e C9e . . 1.471(6) ?
C8e C10e . . 1.511(5) ?
C9e H9e1 . . .908(4) ?
C9e H9e3 . . .937(5) ?
C9e H9e2 . . 1.057(4) ?
C10e O3e . . 1.432(4) ?
C10e C13e . . 1.543(5) ?
C11e O5e . . 1.458(4) ?
C11e C12e . . 1.503(5) ?
C11e C13e . . 1.546(5) ?
C12e H12e3 . . .905(4) ?
C12e H12e2 . . .950(4) ?
C12e H12e1 . . 1.073(4) ?
C13e O15e . . 1.430(4) ?
C13e C14e . . 1.517(5) ?
C14e H14e1 . . .888(4) ?
C14e H14e3 . . .940(4) ?
C14e H14e2 . . .989(4) ?
O15e H15e . . .685(3) ?
C1d H1d2 . . .834(5) ?
C1d H1d3 . . .923(5) ?
C1d H1d1 . . .941(5) ?
C1d C2d . . 1.500(6) ?
C2d O1d . . 1.202(5) ?
C2d C3d . . 1.520(5) ?
C3d H3d . . .924(4) ?
C3d C4d . . 1.548(5) ?
C3d C11d . . 1.577(5) ?
C4d O3d . . 1.421(4) ?
C4d O2d . . 1.434(4) ?
C4d C5d . . 1.506(5) ?
C5d H5d3 . . .890(4) ?
C5d H5d2 . . .907(4) ?
C5d H5d1 . . .975(4) ?
C6d O2d . . 1.411(4) ?
C6d O5d . . 1.412(4) ?
C6d C7d . . 1.495(5) ?
C6d C10d . . 1.582(5) ?
C7d H7d1 . . .903(4) ?
C7d H7d2 . . .955(4) ?
C7d H7d3 . . 1.050(4) ?
C8d O4d . . 1.203(5) ?
C8d C9d . . 1.459(6) ?
C8d C10d . . 1.519(5) ?
C9d H9d1 . . .930(5) ?
C9d H9d3 . . .954(5) ?
C9d H9d2 . . 1.000(5) ?
C10d O3d . . 1.430(4) ?
C10d C13d . . 1.539(5) ?
C11d O5d . . 1.448(4) ?
C11d C12d . . 1.506(5) ?
C11d C13d . . 1.538(5) ?
C12d H12d3 . . .904(4) ?
C12d H12d2 . . .955(3) ?
C12d H12d1 . . .993(4) ?
C13d O15d . . 1.437(4) ?
C13d C14d . . 1.515(5) ?
C14d H14d2 . . .910(4) ?
C14d H14d1 . . 1.024(4) ?
C14d H14d3 . . 1.055(4) ?
O15d H15d . . .607(3) ?
C1b H1b1 . . .870(4) ?
C1b H1b3 . . .919(4) ?
C1b H1b2 . . .936(4) ?
C1b C2b . . 1.490(6) ?
C2b O1b . . 1.209(5) ?
C2b C3b . . 1.520(5) ?
C3b H3b . . .966(4) ?
C3b C4b . . 1.554(5) ?
C3b C11b . . 1.559(5) ?
C4b O2b . . 1.423(4) ?
C4b O3b . . 1.429(4) ?
C4b C5b . . 1.496(5) ?
C5b H5b2 . . .801(4) ?
C5b H5b3 . . .971(4) ?
C5b H5b1 . . 1.002(4) ?
C6b O5b . . 1.414(4) ?
C6b O2b . . 1.418(4) ?
C6b C7b . . 1.501(5) ?
C6b C10b . . 1.594(5) ?
C7b H7b3 . . .896(4) ?
C7b H7b2 . . .981(4) ?
C7b H7b1 . . 1.010(4) ?
C8b O4b . . 1.201(4) ?
C8b C9b . . 1.483(6) ?
C8b C10b . . 1.522(5) ?
C9b H9b2 . . .760(5) ?
C9b H9b3 . . .831(5) ?
C9b H9b1 . . .959(4) ?
C10b O3b . . 1.429(4) ?
C10b C13b . . 1.536(5) ?
C11b O5b . . 1.456(4) ?
C11b C12b . . 1.498(5) ?
C11b C13b . . 1.556(5) ?
C12b H12b3 . . .863(3) ?
C12b H12b1 . . 1.011(4) ?
C12b H12b2 . . 1.064(4) ?
C13b O15b . . 1.429(4) ?
C13b C14b . . 1.506(5) ?
C14b H14b1 . . .874(4) ?
C14b H14b2 . . .948(3) ?
C14b H14b3 . . .968(4) ?
O15b H15b . . .993(2) ?
C1a H1a1 . . .866(4) ?
C1a H1a2 . . .973(4) ?
C1a H1a3 . . .987(4) ?
C1a C2a . . 1.491(6) ?
C2a O1a . . 1.215(5) ?
C2a C3a . . 1.521(5) ?
C3a H3a . . .905(4) ?
C3a C4a . . 1.537(5) ?
C3a C11a . . 1.572(4) ?
C4a O2a . . 1.427(4) ?
C4a O3a . . 1.432(4) ?
C4a C5a . . 1.492(5) ?
C5a H5a3 . . .876(4) ?
C5a H5a2 . . .913(4) ?
C5a H5a1 . . .932(4) ?
C6a O2a . . 1.414(4) ?
C6a O5a . . 1.415(4) ?
C6a C7a . . 1.502(5) ?
C6a C10a . . 1.584(5) ?
C7a H7a3 . . .926(4) ?
C7a H7a1 . . .964(4) ?
C7a H7a2 . . .997(4) ?
C8a O4a . . 1.205(4) ?
C8a C9a . . 1.472(5) ?
C8a C10a . . 1.523(5) ?
C9a H9a2 . . .855(4) ?
C9a H9a1 . . .865(4) ?
C9a H9a3 . . .876(4) ?
C10a O3a . . 1.426(4) ?
C10a C13a . . 1.540(4) ?
C11a O5a . . 1.455(4) ?
C11a C12a . . 1.509(5) ?
C11a C13a . . 1.554(5) ?
C12a H12a1 . . .890(3) ?
C12a H12a3 . . 1.018(3) ?
C12a H12a2 . . 1.052(4) ?
C13a O15a . . 1.423(4) ?
C13a C14a . . 1.518(5) ?
C14a H14a1 . . .890(3) ?
C14a H14a2 . . .976(3) ?
C14a H14a3 . . 1.073(4) ?
O15a H15a . . .780(2) ?
C1f H1f1 . . .914(5) ?
C1f H1f2 . . .998(5) ?
C1f H1f3 . . 1.032(5) ?
C1f C2f . . 1.481(6) ?
C2f O1f . . 1.205(5) ?
C2f C3f . . 1.523(5) ?
C3f H3f . . 1.082(4) ?
C3f C4f . . 1.540(5) ?
C3f C11f . . 1.567(5) ?
C4f O2f . . 1.429(4) ?
C4f O3f . . 1.434(4) ?
C4f C5f . . 1.503(5) ?
C5f H5f1 . . .939(4) ?
C5f H5f3 . . 1.031(4) ?
C5f H5f2 . . 1.062(4) ?
C6f O5f . . 1.415(4) ?
C6f O2f . . 1.425(4) ?
C6f C7f . . 1.498(5) ?
C6f C10f . . 1.598(5) ?
C7f H7f1 . . .939(4) ?
C7f H7f2 . . .950(4) ?
C7f H7f3 . . 1.032(4) ?
C8f O4f . . 1.202(4) ?
C8f C9f . . 1.465(6) ?
C8f C10f . . 1.516(5) ?
C9f H9fa . . .874(4) ?
C9f H9fb . . .891(4) ?
C9f H9fc . . 1.037(4) ?
C10f O3f . . 1.430(4) ?
C10f C13f . . 1.534(5) ?
C11f O5f . . 1.457(4) ?
C11f C12f . . 1.511(5) ?
C11f C13f . . 1.545(5) ?
C12f H12f2 . . .878(3) ?
C12f H12f3 . . .953(4) ?
C12f H12f1 . . 1.010(4) ?
C13f O15f . . 1.425(4) ?
C13f C14f . . 1.510(5) ?
C14f H14f1 . . .917(3) ?
C14f H14f2 . . .938(4) ?
C14f H14f3 . . 1.035(3) ?
O15f H15f . . .894(2) ?
C1c H1c2 . . .806(5) ?
C1c H1c1 . . .874(5) ?
C1c H1c3 . . .895(5) ?
C1c C2c . . 1.487(7) ?
C2c O1c . . 1.206(5) ?
C2c C3c . . 1.522(5) ?
C3c H3c . . 1.024(4) ?
C3c C4c . . 1.549(5) ?
C3c C11c . . 1.567(5) ?
C4c O2c . . 1.422(4) ?
C4c O3c . . 1.428(4) ?
C4c C5c . . 1.510(5) ?
C5c H5c3 . . .895(4) ?
C5c H5c2 . . .920(4) ?
C5c H5c1 . . 1.019(4) ?
C6c O5c . . 1.414(4) ?
C6c O2c . . 1.423(4) ?
C6c C7c . . 1.478(5) ?
C6c C10c . . 1.590(5) ?
C7c H7c3 . . .885(4) ?
C7c H7c2 . . .944(4) ?
C7c H7c1 . . .977(4) ?
C8c O4c . . 1.196(5) ?
C8c C9c . . 1.471(7) ?
C8c C10c . . 1.505(5) ?
C9c H9c1 . . .699(5) ?
C9c H9c3 . . .781(6) ?
C9c H9c2 . . .936(5) ?
C10c O3c . . 1.429(4) ?
C10c C13c . . 1.544(5) ?
C11c O5c . . 1.462(4) ?
C11c C12c . . 1.512(5) ?
C11c C13c . . 1.554(5) ?
C12c H12c2 . . .967(4) ?
C12c H12c3 . . .971(4) ?
C12c H12c1 . . 1.139(4) ?
C13c O15c . . 1.421(4) ?
C13c C14c . . 1.513(5) ?
C14c H14c1 . . .898(4) ?
C14c H14c3 . . .955(4) ?
C14c H14c2 . . .967(4) ?
O15c H15c . . 1.016(3) ?

loop_
_geom_torsion_atom_site_label_1
_geom_torsion_atom_site_label_2
_geom_torsion_atom_site_label_3
_geom_torsion_atom_site_label_4
_geom_torsion
H1e1 C1e C2e C3e -72.2(5)
H1e1 C1e C2e O1e 111.5(5)
H1e2 C1e C2e C3e -179.3(3)
H1e2 C1e C2e O1e 4.4(6)
H1e3 C1e C2e C3e 56.9(6)
H1e3 C1e C2e O1e -119.4(5)
C1e C2e C3e C4e -144.0(4)
C1e C2e C3e C11e 88.6(4)
C1e C2e C3e H3e -33.0(5)
O1e C2e C3e C4e 32.1(5)
O1e C2e C3e C11e -95.2(5)
O1e C2e C3e H3e 143.1(4)
C2e C3e C4e C5e 47.3(5)
C2e C3e C4e O2e 170.6(3)
C2e C3e C4e O3e -78.7(3)
C11e C3e C4e C5e 178.7(3)
C11e C3e C4e O2e -58.0(4)
C11e C3e C4e O3e 52.8(3)
H3e C3e C4e C5e -60.6(4)
H3e C3e C4e O2e 62.7(3)
H3e C3e C4e O3e 173.5(2)
C2e C3e C11e C12e -56.5(4)
C2e C3e C11e C13e 78.6(4)
C2e C3e C11e O5e -174.2(3)
C4e C3e C11e C12e 173.8(3)
C4e C3e C11e C13e -51.1(4)
C4e C3e C11e O5e 56.1(3)
H3e C3e C11e C12e 58.1(4)
H3e C3e C11e C13e -166.8(3)
H3e C3e C11e O5e -59.6(4)
C3e C4e C5e H5e1 53.1(5)
C3e C4e C5e H5e2 -64.2(4)
C3e C4e C5e H5e3 169.4(3)
O2e C4e C5e H5e1 -69.4(4)
O2e C4e C5e H5e2 173.3(3)
O2e C4e C5e H5e3 46.9(4)
O3e C4e C5e H5e1 178.7(3)
O3e C4e C5e H5e2 61.4(4)
O3e C4e C5e H5e3 -65.0(4)
C3e C4e O2e C6e 65.2(3)
C5e C4e O2e C6e -166.7(3)
O3e C4e O2e C6e -50.0(3)
C3e C4e O3e C10e -67.8(3)
C5e C4e O3e C10e 162.2(3)
O2e C4e O3e C10e 46.2(3)
C10e C6e C7e H7e1 58.8(5)
C10e C6e C7e H7e2 -56.2(4)
C10e C6e C7e H7e3 174.8(3)
O2e C6e C7e H7e1 -59.8(4)
O2e C6e C7e H7e2 -174.8(3)
O2e C6e C7e H7e3 56.1(4)
O5e C6e C7e H7e1 -178.6(3)
O5e C6e C7e H7e2 66.4(4)
O5e C6e C7e H7e3 -62.6(4)
C7e C6e C10e C8e -7.0(5)
C7e C6e C10e C13e 120.5(3)
C7e C6e C10e O3e -127.8(3)
O2e C6e C10e C8e 115.6(3)
O2e C6e C10e C13e -116.9(3)
O2e C6e C10e O3e -5.2(3)
O5e C6e C10e C8e -131.8(3)
O5e C6e C10e C13e -4.4(3)
O5e C6e C10e O3e 107.3(3)
C7e C6e O2e C4e 162.1(3)
C10e C6e O2e C4e 32.7(3)
O5e C6e O2e C4e -77.9(3)
C7e C6e O5e C11e -161.1(3)
C10e C6e O5e C11e -29.8(3)
O2e C6e O5e C11e 78.7(3)
C10e C8e C9e H9e1 -67.8(5)
C10e C8e C9e H9e2 169.0(4)
C10e C8e C9e H9e3 59.7(5)
O4e C8e C9e H9e1 114.2(5)
O4e C8e C9e H9e2 -9.0(6)
O4e C8e C9e H9e3 -118.3(5)
C9e C8e C10e C6e -114.2(4)
C9e C8e C10e C13e 125.4(4)
C9e C8e C10e O3e 3.1(5)
O4e C8e C10e C6e 63.8(5)
O4e C8e C10e C13e -56.6(5)
O4e C8e C10e O3e -178.9(4)
C6e C10e C13e C11e 33.9(3)
C6e C10e C13e C14e 159.3(3)
C6e C10e C13e O15e -79.8(3)
C8e C10e C13e C11e 161.8(3)
C8e C10e C13e C14e -72.8(4)
C8e C10e C13e O15e 48.1(4)
O3e C10e C13e C11e -74.6(3)
O3e C10e C13e C14e 50.8(4)
O3e C10e C13e O15e 171.7(3)
C6e C10e O3e C4e -24.3(3)
C8e C10e O3e C4e -149.6(3)
C13e C10e O3e C4e 83.3(3)
C3e C11e C12e H12e1 69.3(4)
C3e C11e C12e H12e2 -40.7(5)
C3e C11e C12e H12e3 -171.0(3)
C13e C11e C12e H12e1 -64.8(4)
C13e C11e C12e H12e2 -174.8(3)
C13e C11e C12e H12e3 55.0(5)
O5e C11e C12e H12e1 -174.6(3)
O5e C11e C12e H12e2 75.5(4)
O5e C11e C12e H12e3 -54.8(5)
C3e C11e C13e C10e 58.2(3)
C3e C11e C13e C14e -64.6(4)
C3e C11e C13e O15e 173.5(3)
C12e C11e C13e C10e -167.1(3)
C12e C11e C13e C14e 70.2(4)
C12e C11e C13e O15e -51.7(4)
O5e C11e C13e C10e -52.5(3)
O5e C11e C13e C14e -175.2(3)
O5e C11e C13e O15e 62.9(3)
C3e C11e O5e C6e -64.4(3)
C12e C11e O5e C6e 173.1(3)
C13e C11e O5e C6e 52.6(3)
C10e C13e C14e H14e1 -165.8(3)
C10e C13e C14e H14e2 57.1(4)
C10e C13e C14e H14e3 -36.0(5)
C11e C13e C14e H14e1 -51.8(5)
C11e C13e C14e H14e2 171.1(3)
C11e C13e C14e H14e3 78.0(5)
O15e C13e C14e H14e1 71.1(4)
O15e C13e C14e H14e2 -66.0(4)
O15e C13e C14e H14e3 -159.1(3)
C10e C13e O15e H15e 120.7(3)
C11e C13e O15e H15e 14.2(4)
C14e C13e O15e H15e -114.2(4)
H1d1 C1d C2d C3d 77.7(5)
H1d1 C1d C2d O1d -107.7(5)
H1d2 C1d C2d C3d 172.7(4)
H1d2 C1d C2d O1d -12.7(7)
H1d3 C1d C2d C3d -25.8(6)
H1d3 C1d C2d O1d 148.8(4)
C1d C2d C3d C4d 146.4(4)
C1d C2d C3d C11d -87.1(4)
C1d C2d C3d H3d 29.3(5)
O1d C2d C3d C4d -28.0(5)
O1d C2d C3d C11d 98.5(4)
O1d C2d C3d H3d -145.2(4)
C2d C3d C4d C5d -49.1(4)
C2d C3d C4d O2d -171.8(3)
C2d C3d C4d O3d 77.7(3)
C11d C3d C4d C5d -179.9(3)
C11d C3d C4d O2d 57.4(3)
C11d C3d C4d O3d -53.1(3)
H3d C3d C4d C5d 70.3(4)
H3d C3d C4d O2d -52.4(3)
H3d C3d C4d O3d -162.9(3)
C2d C3d C11d C12d 56.5(4)
C2d C3d C11d C13d -77.5(4)
C2d C3d C11d O5d 175.0(3)
C4d C3d C11d C12d -174.3(3)
C4d C3d C11d C13d 51.7(4)
C4d C3d C11d O5d -55.8(3)
H3d C3d C11d C12d -63.1(4)
H3d C3d C11d C13d 162.9(3)
H3d C3d C11d O5d 55.4(4)
C3d C4d C5d H5d1 65.6(5)
C3d C4d C5d H5d2 -176.0(3)
C3d C4d C5d H5d3 -59.6(5)
O2d C4d C5d H5d1 -172.0(3)
O2d C4d C5d H5d2 -53.6(4)
O2d C4d C5d H5d3 62.8(4)
O3d C4d C5d H5d1 -60.5(4)
O3d C4d C5d H5d2 57.9(4)
O3d C4d C5d H5d3 174.4(3)
C3d C4d O2d C6d -64.5(3)
C5d C4d O2d C6d 167.9(3)
O3d C4d O2d C6d 50.8(3)
C3d C4d O3d C10d 68.0(3)
C5d C4d O3d C10d -161.9(3)
O2d C4d O3d C10d -46.3(3)
C10d C6d C7d H7d1 -52.5(5)
C10d C6d C7d H7d2 -175.9(3)
C10d C6d C7d H7d3 58.4(4)
O2d C6d C7d H7d1 65.7(4)
O2d C6d C7d H7d2 -57.7(4)
O2d C6d C7d H7d3 176.7(3)
O5d C6d C7d H7d1 -174.0(3)
O5d C6d C7d H7d2 62.6(4)
O5d C6d C7d H7d3 -63.1(4)
C7d C6d C10d C8d 7.8(4)
C7d C6d C10d C13d -120.3(3)
C7d C6d C10d O3d 127.8(3)
O2d C6d C10d C8d -114.5(3)
O2d C6d C10d C13d 117.3(3)
O2d C6d C10d O3d 5.4(3)
O5d C6d C10d C8d 132.1(3)
O5d C6d C10d C13d 3.9(3)
O5d C6d C10d O3d -108.0(3)
C7d C6d O2d C4d -161.9(3)
C10d C6d O2d C4d -33.1(3)
O5d C6d O2d C4d 77.1(3)
C7d C6d O5d C11d 160.0(3)
C10d C6d O5d C11d 29.6(3)
O2d C6d O5d C11d -78.8(3)
C10d C8d C9d H9d1 -67.1(5)
C10d C8d C9d H9d2 -175.4(4)
C10d C8d C9d H9d3 74.1(5)
O4d C8d C9d H9d1 111.5(5)
O4d C8d C9d H9d2 3.2(7)
O4d C8d C9d H9d3 -107.3(5)
C9d C8d C10d C6d 107.6(4)
C9d C8d C10d C13d -130.8(4)
C9d C8d C10d O3d -9.5(5)
O4d C8d C10d C6d -71.0(5)
O4d C8d C10d C13d 50.6(5)
O4d C8d C10d O3d 171.8(4)
C6d C10d C13d C11d -32.9(3)
C6d C10d C13d C14d -159.5(3)
C6d C10d C13d O15d 77.5(3)
C8d C10d C13d C11d -161.6(3)
C8d C10d C13d C14d 71.8(4)
C8d C10d C13d O15d -51.2(4)
O3d C10d C13d C11d 76.3(3)
O3d C10d C13d C14d -50.3(4)
O3d C10d C13d O15d -173.2(3)
C6d C10d O3d C4d 24.6(3)
C8d C10d O3d C4d 149.7(3)
C13d C10d O3d C4d -84.0(3)
C3d C11d C12d H12d1 -73.6(4)
C3d C11d C12d H12d2 164.5(3)
C3d C11d C12d H12d3 46.8(4)
C13d C11d C12d H12d1 59.0(4)
C13d C11d C12d H12d2 -62.9(4)
C13d C11d C12d H12d3 179.4(3)
O5d C11d C12d H12d1 169.9(3)
O5d C11d C12d H12d2 48.0(4)
O5d C11d C12d H12d3 -69.7(4)
C3d C11d C13d C10d -59.2(3)
C3d C11d C13d C14d 64.2(4)
C3d C11d C13d O15d -175.0(3)
C12d C11d C13d C10d 167.1(3)
C12d C11d C13d C14d -69.4(4)
C12d C11d C13d O15d 51.4(3)
O5d C11d C13d C10d 51.4(3)
O5d C11d C13d C14d 174.9(3)
O5d C11d C13d O15d -64.4(3)
C3d C11d O5d C6d 64.1(3)
C12d C11d O5d C6d -173.3(3)
C13d C11d O5d C6d -52.2(3)
C10d C13d C14d H14d1 51.9(5)
C10d C13d C14d H14d2 167.3(3)
C10d C13d C14d H14d3 -68.2(4)
C11d C13d C14d H14d1 -62.9(5)
C11d C13d C14d H14d2 52.5(4)
C11d C13d C14d H14d3 177.1(3)
O15d C13d C14d H14d1 177.4(3)
O15d C13d C14d H14d2 -67.2(4)
O15d C13d C14d H14d3 57.3(4)
C10d C13d O15d H15d 42.2(4)
C11d C13d O15d H15d 147.6(3)
C14d C13d O15d H15d -84.6(4)
H1b1 C1b C2b C3b -166.8(4)
H1b1 C1b C2b O1b 18.7(6)
H1b2 C1b C2b C3b -55.4(5)
H1b2 C1b C2b O1b 130.1(4)
H1b3 C1b C2b C3b 64.4(5)
H1b3 C1b C2b O1b -110.1(5)
C1b C2b C3b C4b -131.1(3)
C1b C2b C3b C11b 100.6(4)
C1b C2b C3b H3b -13.3(4)
O1b C2b C3b C4b 43.3(5)
O1b C2b C3b C11b -85.0(4)
O1b C2b C3b H3b 161.0(3)
C2b C3b C4b C5b 45.9(4)
C2b C3b C4b O2b 168.3(3)
C2b C3b C4b O3b -81.2(3)
C11b C3b C4b C5b 178.7(3)
C11b C3b C4b O2b -58.9(3)
C11b C3b C4b O3b 51.6(3)
H3b C3b C4b C5b -68.3(4)
H3b C3b C4b O2b 54.1(4)
H3b C3b C4b O3b 164.6(3)
C2b C3b C11b C12b -53.7(4)
C2b C3b C11b C13b 80.9(4)
C2b C3b C11b O5b -172.3(3)
C4b C3b C11b C12b 175.6(3)
C4b C3b C11b C13b -49.8(4)
C4b C3b C11b O5b 56.9(3)
H3b C3b C11b C12b 59.5(4)
H3b C3b C11b C13b -165.9(3)
H3b C3b C11b O5b -59.1(4)
C3b C4b C5b H5b1 171.8(3)
C3b C4b C5b H5b2 -68.6(5)
C3b C4b C5b H5b3 53.4(4)
O2b C4b C5b H5b1 50.2(4)
O2b C4b C5b H5b2 169.8(3)
O2b C4b C5b H5b3 -68.2(4)
O3b C4b C5b H5b1 -62.2(4)
O3b C4b C5b H5b2 57.4(4)
O3b C4b C5b H5b3 179.4(3)
C3b C4b O2b C6b 64.4(3)
C5b C4b O2b C6b -168.9(3)
O3b C4b O2b C6b -50.7(3)
C3b C4b O3b C10b -67.6(3)
C5b C4b O3b C10b 162.7(3)
O2b C4b O3b C10b 46.3(3)
C10b C6b C7b H7b1 -67.7(4)
C10b C6b C7b H7b2 176.5(3)
C10b C6b C7b H7b3 53.6(5)
O2b C6b C7b H7b1 174.4(3)
O2b C6b C7b H7b2 58.7(4)
O2b C6b C7b H7b3 -64.3(4)
O5b C6b C7b H7b1 53.9(4)
O5b C6b C7b H7b2 -61.8(4)
O5b C6b C7b H7b3 175.2(3)
C7b C6b C10b C8b -7.1(4)
C7b C6b C10b C13b 120.9(3)
C7b C6b C10b O3b -127.4(3)
O2b C6b C10b C8b 114.5(3)
O2b C6b C10b C13b -117.5(3)
O2b C6b C10b O3b -5.7(3)
O5b C6b C10b C8b -131.7(3)
O5b C6b C10b C13b -3.7(3)
O5b C6b C10b O3b 108.1(3)
C7b C6b O2b C4b 162.6(3)
C10b C6b O2b C4b 33.4(3)
O5b C6b O2b C4b -76.4(3)
C7b C6b O5b C11b -161.9(3)
C10b C6b O5b C11b -30.8(3)
O2b C6b O5b C11b 77.5(3)
C10b C8b C9b H9b1 167.4(4)
C10b C8b C9b H9b2 67.5(5)
C10b C8b C9b H9b3 -74.8(5)
O4b C8b C9b H9b1 -12.4(6)
O4b C8b C9b H9b2 -112.4(5)
O4b C8b C9b H9b3 105.4(5)
C9b C8b C10b C6b -107.8(4)
C9b C8b C10b C13b 131.3(3)
C9b C8b C10b O3b 8.8(4)
O4b C8b C10b C6b 72.1(4)
O4b C8b C10b C13b -48.9(5)
O4b C8b C10b O3b -171.3(3)
C6b C10b C13b C11b 33.4(3)
C6b C10b C13b C14b 159.1(3)
C6b C10b C13b O15b -78.7(3)
C8b C10b C13b C11b 160.8(3)
C8b C10b C13b C14b -73.5(4)
C8b C10b C13b O15b 48.7(4)
O3b C10b C13b C11b -75.4(3)
O3b C10b C13b C14b 50.3(4)
O3b C10b C13b O15b 172.5(3)
C6b C10b O3b C4b -24.0(3)
C8b C10b O3b C4b -147.8(3)
C13b C10b O3b C4b 84.5(3)
C3b C11b C12b H12b1 62.1(4)
C3b C11b C12b H12b2 -48.9(4)
C3b C11b C12b H12b3 -172.5(3)
C13b C11b C12b H12b1 -71.6(4)
C13b C11b C12b H12b2 177.3(3)
C13b C11b C12b H12b3 53.7(4)
O5b C11b C12b H12b1 178.2(3)
O5b C11b C12b H12b2 67.2(4)
O5b C11b C12b H12b3 -56.4(4)
C3b C11b C13b C10b 58.0(3)
C3b C11b C13b C14b -64.4(4)
C3b C11b C13b O15b 172.9(3)
C12b C11b C13b C10b -168.1(3)
C12b C11b C13b C14b 69.5(4)
C12b C11b C13b O15b -53.2(3)
O5b C11b C13b C10b -52.2(3)
O5b C11b C13b C14b -174.6(3)
O5b C11b C13b O15b 62.7(3)
C3b C11b O5b C6b -63.9(3)
C12b C11b O5b C6b 174.2(3)
C13b C11b O5b C6b 53.4(3)
C10b C13b C14b H14b1 -171.6(3)
C10b C13b C14b H14b2 -55.4(4)
C10b C13b C14b H14b3 62.9(4)
C11b C13b C14b H14b1 -57.8(4)
C11b C13b C14b H14b2 58.3(4)
C11b C13b C14b H14b3 176.6(3)
O15b C13b C14b H14b1 64.6(4)
O15b C13b C14b H14b2 -179.3(3)
O15b C13b C14b H14b3 -61.0(4)
C10b C13b O15b H15b -147.6(3)
C11b C13b O15b H15b 106.8(3)
C14b C13b O15b H15b -22.1(3)
H1a1 C1a C2a C3a -53.3(5)
H1a1 C1a C2a O1a 132.3(4)
H1a2 C1a C2a C3a 66.7(5)
H1a2 C1a C2a O1a -107.7(4)
H1a3 C1a C2a C3a 176.7(3)
H1a3 C1a C2a O1a 2.3(5)
C1a C2a C3a C4a -132.2(3)
C1a C2a C3a C11a 100.0(4)
C1a C2a C3a H3a -10.7(4)
O1a C2a C3a C4a 42.1(5)
O1a C2a C3a C11a -85.7(4)
O1a C2a C3a H3a 163.6(3)
C2a C3a C4a C5a 45.2(4)
C2a C3a C4a O2a 168.6(3)
C2a C3a C4a O3a -81.2(3)
C11a C3a C4a C5a 177.3(3)
C11a C3a C4a O2a -59.4(3)
C11a C3a C4a O3a 50.8(3)
H3a C3a C4a C5a -72.2(4)
H3a C3a C4a O2a 51.1(4)
H3a C3a C4a O3a 161.3(3)
C2a C3a C11a C12a -53.3(4)
C2a C3a C11a C13a 81.2(4)
C2a C3a C11a O5a -171.7(3)
C4a C3a C11a C12a 176.0(3)
C4a C3a C11a C13a -49.4(4)
C4a C3a C11a O5a 57.6(3)
H3a C3a C11a C12a 59.0(4)
H3a C3a C11a C13a -166.4(3)
H3a C3a C11a O5a -59.3(3)
C3a C4a C5a H5a3 51.0(5)
C3a C4a C5a H5a1 172.1(3)
C3a C4a C5a H5a2 -76.0(5)
O2a C4a C5a H5a3 -70.9(4)
O2a C4a C5a H5a1 50.3(5)
O2a C4a C5a H5a2 162.1(3)
O3a C4a C5a H5a3 176.9(3)
O3a C4a C5a H5a1 -62.0(4)
O3a C4a C5a H5a2 49.9(4)
C3a C4a O2a C6a 65.2(3)
C5a C4a O2a C6a -168.0(3)
O3a C4a O2a C6a -50.3(3)
C3a C4a O3a C10a -67.7(3)
C5a C4a O3a C10a 163.1(3)
O2a C4a O3a C10a 45.8(3)
C10a C6a C7a H7a1 51.6(4)
C10a C6a C7a H7a2 175.6(3)
C10a C6a C7a H7a3 -57.3(5)
O2a C6a C7a H7a1 -66.7(4)
O2a C6a C7a H7a2 57.2(4)
O2a C6a C7a H7a3 -175.6(3)
O5a C6a C7a H7a1 173.4(3)
O5a C6a C7a H7a2 -62.6(4)
O5a C6a C7a H7a3 64.5(4)
C7a C6a C10a C8a -7.1(4)
C7a C6a C10a C13a 120.8(3)
C7a C6a C10a O3a -127.5(3)
O2a C6a C10a C8a 114.8(3)
O2a C6a C10a C13a -117.3(2)
O2a C6a C10a O3a -5.6(3)
O5a C6a C10a C8a -131.6(3)
O5a C6a C10a C13a -3.7(3)
O5a C6a C10a O3a 108.0(3)
C7a C6a O2a C4a 162.9(3)
C10a C6a O2a C4a 33.2(3)
O5a C6a O2a C4a -76.8(3)
C7a C6a O5a C11a -162.2(3)
C10a C6a O5a C11a -30.8(3)
O2a C6a O5a C11a 77.7(3)
C10a C8a C9a H9a1 162.2(4)
C10a C8a C9a H9a2 59.9(4)
C10a C8a C9a H9a3 -69.0(5)
O4a C8a C9a H9a1 -17.5(6)
O4a C8a C9a H9a2 -119.8(4)
O4a C8a C9a H9a3 111.3(4)
C9a C8a C10a C6a -105.2(4)
C9a C8a C10a C13a 133.5(3)
C9a C8a C10a O3a 11.8(4)
O4a C8a C10a C6a 74.4(4)
O4a C8a C10a C13a -46.9(4)
O4a C8a C10a O3a -168.5(3)
C6a C10a C13a C11a 33.4(3)
C6a C10a C13a C14a 158.5(3)
C6a C10a C13a O15a -79.1(3)
C8a C10a C13a C11a 161.2(3)
C8a C10a C13a C14a -73.7(3)
C8a C10a C13a O15a 48.7(4)
O3a C10a C13a C11a -75.8(3)
O3a C10a C13a C14a 49.3(4)
O3a C10a C13a O15a 171.7(3)
C6a C10a O3a C4a -24.0(3)
C8a C10a O3a C4a -148.4(3)
C13a C10a O3a C4a 84.8(3)
C3a C11a C12a H12a1 -175.0(3)
C3a C11a C12a H12a2 -55.1(4)
C3a C11a C12a H12a3 58.8(4)
C13a C11a C12a H12a1 51.0(4)
C13a C11a C12a H12a2 170.9(3)
C13a C11a C12a H12a3 -75.2(4)
O5a C11a C12a H12a1 -59.2(4)
O5a C11a C12a H12a2 60.7(3)
O5a C11a C12a H12a3 174.6(3)
C3a C11a C13a C10a 57.9(3)
C3a C11a C13a C14a -64.2(4)
C3a C11a C13a O15a 174.7(2)
C12a C11a C13a C10a -168.0(3)
C12a C11a C13a C14a 69.9(4)
C12a C11a C13a O15a -51.2(3)
O5a C11a C13a C10a -52.3(2)
O5a C11a C13a C14a -174.4(2)
O5a C11a C13a O15a 64.5(3)
C3a C11a O5a C6a -64.1(3)
C12a C11a O5a C6a 174.0(3)
C13a C11a O5a C6a 53.6(3)
C10a C13a C14a H14a1 -178.5(3)
C10a C13a C14a H14a2 -55.0(4)
C10a C13a C14a H14a3 63.2(4)
C11a C13a C14a H14a1 -65.6(4)
C11a C13a C14a H14a2 57.9(4)
C11a C13a C14a H14a3 176.2(3)
O15a C13a C14a H14a1 55.9(4)
O15a C13a C14a H14a2 179.4(3)
O15a C13a C14a H14a3 -62.4(3)
C10a C13a O15a H15a 10.2(4)
C11a C13a O15a H15a -95.6(3)
C14a C13a O15a H15a 136.5(3)
H1f1 C1f C2f C3f -135.9(4)
H1f1 C1f C2f O1f 47.5(5)
H1f2 C1f C2f C3f 92.2(4)
H1f2 C1f C2f O1f -84.4(5)
H1f3 C1f C2f C3f -30.0(6)
H1f3 C1f C2f O1f 153.4(4)
C1f C2f C3f C4f -138.2(4)
C1f C2f C3f C11f 94.2(4)
C1f C2f C3f H3f -19.2(4)
O1f C2f C3f C4f 38.4(5)
O1f C2f C3f C11f -89.2(4)
O1f C2f C3f H3f 157.3(3)
C2f C3f C4f C5f 45.5(5)
C2f C3f C4f O2f 169.5(3)
C2f C3f C4f O3f -80.7(3)
C11f C3f C4f C5f 177.2(3)
C11f C3f C4f O2f -58.8(4)
C11f C3f C4f O3f 51.0(4)
H3f C3f C4f C5f -71.3(4)
H3f C3f C4f O2f 52.6(3)
H3f C3f C4f O3f 162.5(2)
C2f C3f C11f C12f -54.5(4)
C2f C3f C11f C13f 80.1(4)
C2f C3f C11f O5f -172.2(3)
C4f C3f C11f C12f 175.1(3)
C4f C3f C11f C13f -50.3(4)
C4f C3f C11f O5f 57.4(3)
H3f C3f C11f C12f 60.0(4)
H3f C3f C11f C13f -165.4(3)
H3f C3f C11f O5f -57.7(3)
C3f C4f C5f H5f1 53.4(5)
C3f C4f C5f H5f2 -68.9(5)
C3f C4f C5f H5f3 172.1(3)
O2f C4f C5f H5f1 -69.2(4)
O2f C4f C5f H5f2 168.5(3)
O2f C4f C5f H5f3 49.6(5)
O3f C4f C5f H5f1 179.6(3)
O3f C4f C5f H5f2 57.3(4)
O3f C4f C5f H5f3 -61.7(4)
C3f C4f O2f C6f 64.9(3)
C5f C4f O2f C6f -167.4(3)
O3f C4f O2f C6f -50.7(3)
C3f C4f O3f C10f -66.6(3)
C5f C4f O3f C10f 163.7(3)
O2f C4f O3f C10f 47.1(3)
C10f C6f C7f H7f1 -59.8(5)
C10f C6f C7f H7f2 174.0(3)
C10f C6f C7f H7f3 52.2(5)
O2f C6f C7f H7f1 -177.6(3)
O2f C6f C7f H7f2 56.2(4)
O2f C6f C7f H7f3 -65.5(4)
O5f C6f C7f H7f1 62.8(4)
O5f C6f C7f H7f2 -63.3(4)
O5f C6f C7f H7f3 174.9(3)
C7f C6f C10f C8f -5.6(4)
C7f C6f C10f C13f 122.1(3)
C7f C6f C10f O3f -126.4(3)
O2f C6f C10f C8f 116.0(3)
O2f C6f C10f C13f -116.3(3)
O2f C6f C10f O3f -4.8(3)
O5f C6f C10f C8f -131.3(3)
O5f C6f C10f C13f -3.6(3)
O5f C6f C10f O3f 107.9(3)
C7f C6f O2f C4f 162.3(3)
C10f C6f O2f C4f 33.1(3)
O5f C6f O2f C4f -76.6(3)
C7f C6f O5f C11f -161.8(3)
C10f C6f O5f C11f -30.0(3)
O2f C6f O5f C11f 77.9(3)
C10f C8f C9f H9fa 52.9(5)
C10f C8f C9f H9fb -76.7(4)
C10f C8f C9f H9fc 170.9(3)
O4f C8f C9f H9fa -127.2(4)
O4f C8f C9f H9fb 103.2(4)
O4f C8f C9f H9fc -9.2(5)
C9f C8f C10f C6f -106.6(4)
C9f C8f C10f C13f 132.6(3)
C9f C8f C10f O3f 10.1(4)
O4f C8f C10f C6f 73.5(4)
O4f C8f C10f C13f -47.4(5)
O4f C8f C10f O3f -169.8(3)
C6f C10f C13f C11f 32.8(3)
C6f C10f C13f C14f 158.5(3)
C6f C10f C13f O15f -78.6(3)
C8f C10f C13f C11f 160.2(3)
C8f C10f C13f C14f -74.1(4)
C8f C10f C13f O15f 48.8(4)
O3f C10f C13f C11f -75.6(3)
O3f C10f C13f C14f 50.1(4)
O3f C10f C13f O15f 173.0(3)
C6f C10f O3f C4f -25.3(3)
C8f C10f O3f C4f -149.4(3)
C13f C10f O3f C4f 83.0(3)
C3f C11f C12f H12f1 66.8(4)
C3f C11f C12f H12f2 -167.1(3)
C3f C11f C12f H12f3 -42.8(4)
C13f C11f C12f H12f1 -66.8(4)
C13f C11f C12f H12f2 59.3(4)
C13f C11f C12f H12f3 -176.4(3)
O5f C11f C12f H12f1 -177.6(3)
O5f C11f C12f H12f2 -51.4(4)
O5f C11f C12f H12f3 72.9(4)
C3f C11f C13f C10f 58.9(3)
C3f C11f C13f C14f -63.6(4)
C3f C11f C13f O15f 175.2(3)
C12f C11f C13f C10f -167.0(3)
C12f C11f C13f C14f 70.4(4)
C12f C11f C13f O15f -50.7(3)
O5f C11f C13f C10f -51.5(3)
O5f C11f C13f C14f -174.1(3)
O5f C11f C13f O15f 64.7(3)
C3f C11f O5f C6f -64.8(3)
C12f C11f O5f C6f 173.3(3)
C13f C11f O5f C6f 52.4(3)
C10f C13f C14f H14f1 -61.8(4)
C10f C13f C14f H14f2 84.6(4)
C10f C13f C14f H14f3 -163.1(3)
C11f C13f C14f H14f1 52.4(4)
C11f C13f C14f H14f2 -161.3(3)
C11f C13f C14f H14f3 -49.0(4)
O15f C13f C14f H14f1 172.8(3)
O15f C13f C14f H14f2 -40.8(4)
O15f C13f C14f H14f3 71.4(4)
C10f C13f O15f H15f -24.1(4)
C11f C13f O15f H15f -130.1(3)
C14f C13f O15f H15f 102.2(3)
H1c1 C1c C2c C3c -149.7(4)
H1c1 C1c C2c O1c 34.9(6)
H1c2 C1c C2c C3c 80.5(5)
H1c2 C1c C2c O1c -94.9(6)
H1c3 C1c C2c C3c -40.6(6)
H1c3 C1c C2c O1c 144.0(5)
C1c C2c C3c C4c -142.2(4)
C1c C2c C3c C11c 91.0(4)
C1c C2c C3c H3c -27.2(5)
O1c C2c C3c C4c 33.0(5)
O1c C2c C3c C11c -93.8(5)
O1c C2c C3c H3c 148.0(4)
C2c C3c C4c C5c 47.8(5)
C2c C3c C4c O2c 170.9(3)
C2c C3c C4c O3c -78.6(3)
C11c C3c C4c C5c 179.0(3)
C11c C3c C4c O2c -58.0(3)
C11c C3c C4c O3c 52.5(3)
H3c C3c C4c C5c -68.6(4)
H3c C3c C4c O2c 54.5(3)
H3c C3c C4c O3c 165.0(2)
C2c C3c C11c C12c -56.7(4)
C2c C3c C11c C13c 78.3(4)
C2c C3c C11c O5c -174.6(3)
C4c C3c C11c C12c 174.0(3)
C4c C3c C11c C13c -51.0(4)
C4c C3c C11c O5c 56.0(3)
H3c C3c C11c C12c 62.2(4)
H3c C3c C11c C13c -162.8(3)
H3c C3c C11c O5c -55.8(4)
C3c C4c C5c H5c1 52.9(4)
C3c C4c C5c H5c2 -64.3(4)
C3c C4c C5c H5c3 165.0(4)
O2c C4c C5c H5c1 -69.8(4)
O2c C4c C5c H5c2 173.1(3)
O2c C4c C5c H5c3 42.3(5)
O3c C4c C5c H5c1 178.6(3)
O3c C4c C5c H5c2 61.4(4)
O3c C4c C5c H5c3 -69.3(4)
C3c C4c O2c C6c 65.0(3)
C5c C4c O2c C6c -167.1(3)
O3c C4c O2c C6c -50.1(3)
C3c C4c O3c C10c -68.0(3)
C5c C4c O3c C10c 162.0(3)
O2c C4c O3c C10c 46.2(3)
C10c C6c C7c H7c1 -56.4(5)
C10c C6c C7c H7c2 53.1(5)
C10c C6c C7c H7c3 179.2(3)
O2c C6c C7c H7c1 -174.3(3)
O2c C6c C7c H7c2 -64.7(4)
O2c C6c C7c H7c3 61.3(4)
O5c C6c C7c H7c1 66.0(4)
O5c C6c C7c H7c2 175.5(3)
O5c C6c C7c H7c3 -58.4(4)
C7c C6c C10c C8c -6.0(5)
C7c C6c C10c C13c 121.0(3)
C7c C6c C10c O3c -127.0(3)
O2c C6c C10c C8c 115.8(3)
O2c C6c C10c C13c -117.1(3)
O2c C6c C10c O3c -5.2(3)
O5c C6c C10c C8c -131.4(3)
O5c C6c C10c C13c -4.3(3)
O5c C6c C10c O3c 107.7(3)
C7c C6c O2c C4c 161.5(3)
C10c C6c O2c C4c 32.9(3)
O5c C6c O2c C4c -77.2(3)
C7c C6c O5c C11c -161.2(3)
C10c C6c O5c C11c -30.2(3)
O2c C6c O5c C11c 78.1(3)
C10c C8c C9c H9c1 46.0(7)
C10c C8c C9c H9c2 131.1(4)
C10c C8c C9c H9c3 -90.7(5)
O4c C8c C9c H9c1 -131.3(6)
O4c C8c C9c H9c2 -46.2(6)
O4c C8c C9c H9c3 92.0(6)
C9c C8c C10c C6c -110.9(4)
C9c C8c C10c C13c 128.6(4)
C9c C8c C10c O3c 6.3(5)
O4c C8c C10c C6c 66.4(5)
O4c C8c C10c C13c -54.1(5)
O4c C8c C10c O3c -176.4(4)
C6c C10c C13c C11c 34.0(3)
C6c C10c C13c C14c 158.6(3)
C6c C10c C13c O15c -77.9(3)
C8c C10c C13c C11c 161.7(3)
C8c C10c C13c C14c -73.6(4)
C8c C10c C13c O15c 49.8(4)
O3c C10c C13c C11c -74.7(3)
O3c C10c C13c C14c 50.0(4)
O3c C10c C13c O15c 173.4(3)
C6c C10c O3c C4c -24.3(3)
C8c C10c O3c C4c -149.4(3)
C13c C10c O3c C4c 83.9(3)
C3c C11c C12c H12c1 63.5(4)
C3c C11c C12c H12c2 -38.6(4)
C3c C11c C12c H12c3 -170.3(3)
C13c C11c C12c H12c1 -70.8(4)
C13c C11c C12c H12c2 -172.9(3)
C13c C11c C12c H12c3 55.4(4)
O5c C11c C12c H12c1 179.8(3)
O5c C11c C12c H12c2 77.7(4)
O5c C11c C12c H12c3 -54.0(4)
C3c C11c C13c C10c 58.2(3)
C3c C11c C13c C14c -64.1(4)
C3c C11c C13c O15c 174.3(3)
C12c C11c C13c C10c -167.1(3)
C12c C11c C13c C14c 70.6(4)
C12c C11c C13c O15c -51.0(4)
O5c C11c C13c C10c -52.5(3)
O5c C11c C13c C14c -174.8(3)
O5c C11c C13c O15c 63.6(3)
C3c C11c O5c C6c -64.2(3)
C12c C11c O5c C6c 173.3(3)
C13c C11c O5c C6c 53.2(3)
C10c C13c C14c H14c1 -46.7(5)
C10c C13c C14c H14c2 -171.0(3)
C10c C13c C14c H14c3 70.9(4)
C11c C13c C14c H14c1 66.5(5)
C11c C13c C14c H14c2 -57.8(4)
C11c C13c C14c H14c3 -176.0(3)
O15c C13c C14c H14c1 -172.3(4)
O15c C13c C14c H14c2 63.4(4)
O15c C13c C14c H14c3 -54.8(4)
C10c C13c O15c H15c -72.6(3)
C11c C13c O15c H15c -178.3(3)
C14c C13c O15c H15c 54.3(3)
